data_4122676
loop_
_publ_author_name
'Yamamura, Masaki'
'Saito, Tsuyoshi'
'Nabeshima, Tatsuya'

_publ_section_title
;
 Phosphorus-Containing Chiral Molecule for Fullerene Recognition Based on
 Concave/Convex Interaction.
;
_journal_issue 40
_journal_name_full 'Journal of the American Chemical Society'
_journal_page_first 14299
_journal_paper_doi 10.1021/ja507913u
_journal_volume 136
_journal_year 2014
_chemical_formula_sum 'C43 H22 Cl3 O4 P'
_chemical_formula_weight 739.92
_chemical_name_systematic
;
 ?
;
_space_group_crystal_system monoclinic
_space_group_IT_number 15
_space_group_name_Hall '-C 2yc'
_space_group_name_H-M_alt 'C 1 2/c 1'
_symmetry_space_group_name_Hall '-C 2yc'
_symmetry_space_group_name_H-M 'C 1 2/c 1'
_atom_sites_solution_hydrogens geom
_atom_sites_solution_primary direct
_atom_sites_solution_secondary difmap
_audit_creation_method SHELXL-2014
_cell_angle_alpha 90
_cell_angle_beta 112.633(2)
_cell_angle_gamma 90
_cell_formula_units_Z 32
_cell_length_a 79.378(7)
_cell_length_b 12.2996(10)
_cell_length_c 31.089(3)
_cell_measurement_reflns_used 964
_cell_measurement_temperature 120(2)
_cell_measurement_theta_max 27.48
_cell_measurement_theta_min 2.06
_cell_volume 28015(4)
_computing_cell_refinement 'Bruker SAINT'
_computing_data_collection 'Bruker APEX2'
_computing_data_reduction 'Bruker SAINT'
_computing_molecular_graphics 'Bruker SHELXTL'
_computing_publication_material 'Bruker SHELXTL'
_computing_structure_refinement 'SHELXL-2014 (Sheldrick, 2014)'
_computing_structure_solution 'SHELXS-97 (Sheldrick, 2008)'
_diffrn_ambient_temperature 120(2)
_diffrn_measured_fraction_theta_full 0.999
_diffrn_measured_fraction_theta_max 0.986
_diffrn_measurement_device_type 'Bruker APEX-II CCD'
_diffrn_measurement_method '\f and \w scans'
_diffrn_radiation_monochromator graphite
_diffrn_radiation_source 'fine-focus sealed tube'
_diffrn_radiation_type MoK\a
_diffrn_radiation_wavelength 0.71073
_diffrn_reflns_av_R_equivalents 0.0579
_diffrn_reflns_av_unetI/netI 0.0714
_diffrn_reflns_Laue_measured_fraction_full 0.999
_diffrn_reflns_Laue_measured_fraction_max 0.986
_diffrn_reflns_limit_h_max 81
_diffrn_reflns_limit_h_min -102
_diffrn_reflns_limit_k_max 13
_diffrn_reflns_limit_k_min -15
_diffrn_reflns_limit_l_max 40
_diffrn_reflns_limit_l_min -37
_diffrn_reflns_number 77431
_diffrn_reflns_point_group_measured_fraction_full 0.999
_diffrn_reflns_point_group_measured_fraction_max 0.986
_diffrn_reflns_theta_full 25.242
_diffrn_reflns_theta_max 27.481
_diffrn_reflns_theta_min 1.310
_exptl_absorpt_coefficient_mu 0.352
_exptl_absorpt_correction_T_max 0.9329
_exptl_absorpt_correction_T_min 0.8720
_exptl_absorpt_correction_type empirical
_exptl_crystal_colour colorless
_exptl_crystal_density_diffrn 1.403
_exptl_crystal_density_method 'not measured'
_exptl_crystal_description prism
_exptl_crystal_F_000 12096
_exptl_crystal_size_max 0.400
_exptl_crystal_size_mid 0.250
_exptl_crystal_size_min 0.200
_refine_diff_density_max 0.962
_refine_diff_density_min -0.908
_refine_diff_density_rms 0.087
_refine_ls_extinction_method none
_refine_ls_goodness_of_fit_ref 1.122
_refine_ls_hydrogen_treatment constr
_refine_ls_matrix_type full
_refine_ls_number_parameters 1865
_refine_ls_number_reflns 31674
_refine_ls_number_restraints 0
_refine_ls_restrained_S_all 1.122
_refine_ls_R_factor_all 0.1447
_refine_ls_R_factor_gt 0.0928
_refine_ls_shift/su_max 0.001
_refine_ls_shift/su_mean 0.000
_refine_ls_structure_factor_coef Fsqd
_refine_ls_weighting_details 'w=1/[\s^2^(Fo^2^)+(0.0400P)^2^+160.0000P] where P=(Fo^2^+2Fc^2^)/3'
_refine_ls_weighting_scheme calc
_refine_ls_wR_factor_gt 0.1934
_refine_ls_wR_factor_ref 0.2144
_reflns_Friedel_coverage 0.000
_reflns_number_gt 19439
_reflns_number_total 31674
_reflns_threshold_expression 'I > 2\s(I)'
_cod_data_source_file ja507913u_si_002.cif
_cod_data_source_block phcc_0ma
_cod_depositor_comments 'Adding full bibliography for 4122676--4122678.cif.'
_cod_original_cell_volume 28016(4)
_cod_database_code 4122676
_shelx_space_group_comment
;
The symmetry employed for this shelxl refinement is uniquely defined
by the following loop, which should always be used as a source of
symmetry information in preference to the above space-group names.
They are only intended as comments.
;
_shelx_estimated_absorpt_t_min 0.872
_shelx_estimated_absorpt_t_max 0.933
_shelxl_version_number 2014-3

loop_
_space_group_symop_operation_xyz
'x, y, z'
'-x, y, -z+1/2'
'x+1/2, y+1/2, z'
'-x+1/2, y+1/2, -z+1/2'
'-x, -y, -z'
'x, -y, z-1/2'
'-x+1/2, -y+1/2, -z'
'x+1/2, -y+1/2, z-1/2'

loop_
_atom_site_label
_atom_site_type_symbol
_atom_site_fract_x
_atom_site_fract_y
_atom_site_fract_z
_atom_site_U_iso_or_equiv
_atom_site_adp_type
_atom_site_occupancy
_atom_site_site_symmetry_order
_atom_site_calc_flag
_atom_site_refinement_flags_posn
_atom_site_refinement_flags_adp
_atom_site_refinement_flags_occupancy
_atom_site_disorder_assembly
_atom_site_disorder_group
P2 P 0.08680(2) 0.19324(10) 0.28847(4) 0.0337(3) Uani 1 1 d . . . . .
P4 P 0.20570(2) 0.16407(9) 1.00452(4) 0.0268(2) Uani 1 1 d . . . . .
P1 P 0.16459(2) 0.55508(10) 0.20917(4) 0.0379(3) Uani 1 1 d . . . . .
P3 P 0.04405(2) 1.07307(10) 0.48919(4) 0.0339(3) Uani 1 1 d . . . . .
Cl1 Cl 0.24227(2) 0.90349(13) 0.16911(5) 0.0597(4) Uani 1 1 d . . . . .
O1 O 0.21412(4) 0.1130(2) 1.05099(9) 0.0349(7) Uani 1 1 d . . . . .
O3 O 0.08978(5) 0.2566(3) 0.33108(10) 0.0417(8) Uani 1 1 d . . . . .
O2 O 0.16115(5) 0.4926(3) 0.16611(10) 0.0475(9) Uani 1 1 d . . . . .
O4 O 0.03500(4) 1.1247(3) 0.44318(11) 0.0419(8) Uani 1 1 d . . . . .
O5 O 0.11940(4) 0.0591(3) 0.30140(12) 0.0446(8) Uani 1 1 d . . . . .
O6 O 0.08054(5) 0.3343(3) 0.20525(11) 0.0468(8) Uani 1 1 d . . . . .
O7 O 0.05485(5) 0.0444(3) 0.26358(12) 0.0501(9) Uani 1 1 d . . . . .
O9 O 0.17059(5) 0.4147(3) 0.29290(12) 0.0465(8) Uani 1 1 d . . . . .
O8 O 0.19709(5) 0.6982(3) 0.23289(11) 0.0463(8) Uani 1 1 d . . . . .
O10 O 0.13259(5) 0.6944(3) 0.19698(12) 0.0481(9) Uani 1 1 d . . . . .
O13 O 0.21266(4) 0.0380(2) 0.93156(10) 0.0346(7) Uani 1 1 d . . . . .
O12 O 0.22091(4) 0.3865(2) 1.00507(10) 0.0374(7) Uani 1 1 d . . . . .
O11 O 0.16523(4) 0.1883(2) 0.97248(11) 0.0375(7) Uani 1 1 d . . . . .
O16 O 0.02810(4) 0.8545(2) 0.49064(11) 0.0377(7) Uani 1 1 d . . . . .
O14 O 0.03944(4) 1.2052(3) 0.56440(11) 0.0415(8) Uani 1 1 d . . . . .
O15 O 0.08449(4) 1.0391(3) 0.51731(11) 0.0380(7) Uani 1 1 d . . . . .
C10 C 0.10264(7) 0.5080(4) 0.90532(17) 0.0466(12) Uani 1 1 d . . . . .
H34 H 0.1104 0.5668 0.9051 0.056 Uiso 1 1 calc R U . . .
C4 C 0.19394(6) 0.2873(3) 0.99899(14) 0.0322(10) Uani 1 1 d . . . . .
C3 C 0.19362(7) 0.4835(4) 0.99609(16) 0.0383(11) Uani 1 1 d . . . . .
H22 H 0.1998 0.5512 0.9996 0.046 Uiso 1 1 calc R U . . .
C2 C 0.17531(7) 0.4783(4) 0.98614(17) 0.0424(12) Uani 1 1 d . . . . .
H23 H 0.1691 0.5448 0.9849 0.051 Uiso 1 1 calc R U . . .
C5 C 0.17476(6) 0.2850(3) 0.98456(14) 0.0327(10) Uani 1 1 d . . . . .
C6 C 0.14555(7) 0.3848(4) 0.95903(17) 0.0425(11) Uani 1 1 d . . . . .
C7 C 0.12921(7) 0.3919(4) 0.94203(17) 0.0439(12) Uani 1 1 d . . . . .
C1 C 0.16510(7) 0.3826(4) 0.97766(16) 0.0389(11) Uani 1 1 d . . . . .
C12 C 0.09824(8) 0.3194(5) 0.92043(18) 0.0555(14) Uani 1 1 d . . . . .
H35 H 0.1030 0.2495 0.9316 0.067 Uiso 1 1 calc R U . . .
C11 C 0.11009(7) 0.4039(5) 0.92246(16) 0.0460(12) Uani 1 1 d . . . . .
C9 C 0.08410(8) 0.5213(5) 0.8892(2) 0.0645(17) Uani 1 1 d . . . . .
H36 H 0.0788 0.5908 0.8791 0.077 Uiso 1 1 calc R U . . .
C8 C 0.07309(9) 0.4335(6) 0.8878(2) 0.078(2) Uani 1 1 d . . . . .
H37 H 0.0602 0.4431 0.8759 0.094 Uiso 1 1 calc R U . . .
C13 C 0.08005(9) 0.3352(6) 0.9028(2) 0.080(2) Uani 1 1 d . . . . .
H38 H 0.0721 0.2761 0.9010 0.095 Uiso 1 1 calc R U . . .
C14 C 0.20282(6) 0.3854(4) 1.00088(15) 0.0360(10) Uani 1 1 d . . . . .
C17 C 0.25172(6) 0.6567(4) 0.94686(15) 0.0348(10) Uani 1 1 d . . . . .
C18 C 0.23903(7) 0.7419(4) 0.93927(18) 0.0469(13) Uani 1 1 d . . . . .
H39 H 0.2273 0.7273 0.9394 0.056 Uiso 1 1 calc R U . . .
C16 C 0.26852(7) 0.6811(4) 0.94592(18) 0.0465(12) Uani 1 1 d . . . . .
H40 H 0.2774 0.6254 0.9509 0.056 Uiso 1 1 calc R U . . .
C20 C 0.26026(8) 0.8671(4) 0.9308(2) 0.0541(14) Uani 1 1 d . . . . .
H41 H 0.2633 0.9391 0.9252 0.065 Uiso 1 1 calc R U . . .
C19 C 0.24359(8) 0.8458(4) 0.93172(19) 0.0519(13) Uani 1 1 d . . . . .
H42 H 0.2351 0.9032 0.9271 0.062 Uiso 1 1 calc R U . . .
C15 C 0.27254(8) 0.7862(4) 0.9377(2) 0.0560(15) Uani 1 1 d . . . . .
H43 H 0.2841 0.8019 0.9370 0.067 Uiso 1 1 calc R U . . .
C21 C 0.24697(6) 0.5477(4) 0.95336(15) 0.0363(10) Uani 1 1 d . . . . .
C22 C 0.24264(6) 0.4552(4) 0.95654(15) 0.0333(10) Uani 1 1 d . . . . .
C24 C 0.22617(5) 0.3125(3) 0.97944(13) 0.0270(9) Uani 1 1 d . . . . .
C27 C 0.23338(6) 0.1652(4) 0.92014(15) 0.0348(10) Uani 1 1 d . . . . .
H24 H 0.2358 0.1165 0.8994 0.042 Uiso 1 1 calc R U . . .
C23 C 0.23690(6) 0.3443(4) 0.95564(15) 0.0336(10) Uani 1 1 d . . . . .
C25 C 0.21982(6) 0.2040(4) 0.97519(14) 0.0302(9) Uani 1 1 d . . . . .
C26 C 0.22214(6) 0.1347(3) 0.94319(15) 0.0328(10) Uani 1 1 d . . . . .
C28 C 0.24086(6) 0.2663(4) 0.92801(14) 0.0350(10) Uani 1 1 d . . . . .
H25 H 0.2492 0.2851 0.9140 0.042 Uiso 1 1 calc R U . . .
C29 C 0.19480(6) 0.0333(4) 0.92758(14) 0.0319(10) Uani 1 1 d . . . . .
C30 C 0.17096(6) 0.1101(4) 0.94924(15) 0.0347(10) Uani 1 1 d . . . . .
C33 C 0.18176(7) -0.0214(4) 0.89132(15) 0.0367(10) Uani 1 1 d . . . . .
C31 C 0.15761(7) 0.0499(4) 0.91398(15) 0.0366(10) Uani 1 1 d . . . . .
H26 H 0.1450 0.0548 0.9089 0.044 Uiso 1 1 calc R U . . .
C35 C 0.19133(7) -0.1168(4) 0.82823(17) 0.0427(11) Uani 1 1 d . . . . .
C32 C 0.16364(6) -0.0161(4) 0.88742(16) 0.0370(10) Uani 1 1 d . . . . .
H27 H 0.1550 -0.0612 0.8649 0.044 Uiso 1 1 calc R U . . .
C34 C 0.18702(7) -0.0761(4) 0.85752(16) 0.0396(11) Uani 1 1 d . . . . .
C41 C 0.18321(8) -0.2086(4) 0.75325(17) 0.0474(13) Uani 1 1 d . . . . .
H44 H 0.1708 -0.1994 0.7488 0.057 Uiso 1 1 calc R U . . .
C36 C 0.19670(7) -0.1681(4) 0.79306(17) 0.0433(12) Uani 1 1 d . . . . .
C37 C 0.21466(9) -0.1783(5) 0.7996(2) 0.0585(15) Uani 1 1 d . . . . .
H45 H 0.2239 -0.1484 0.8266 0.070 Uiso 1 1 calc R U . . .
C38 C 0.21937(10) -0.2315(5) 0.7673(3) 0.0702(19) Uani 1 1 d . . . . .
H46 H 0.2319 -0.2388 0.7721 0.084 Uiso 1 1 calc R U . . .
C40 C 0.18750(10) -0.2616(4) 0.72028(18) 0.0615(17) Uani 1 1 d . . . . .
H47 H 0.1781 -0.2889 0.6929 0.074 Uiso 1 1 calc R U . . .
C39 C 0.20606(13) -0.2751(5) 0.7275(2) 0.075(2) Uani 1 1 d . . . . .
H48 H 0.2094 -0.3135 0.7054 0.090 Uiso 1 1 calc R U . . .
C42 C 0.18908(6) 0.0945(3) 0.95909(14) 0.0317(10) Uani 1 1 d . . . . .
C43 C 0.10212(6) 0.2117(4) 0.25997(16) 0.0408(11) Uani 1 1 d . . . . .
C45 C 0.12986(6) 0.1626(4) 0.25106(16) 0.0413(11) Uani 1 1 d . . . . .
H28 H 0.1408 0.1213 0.2597 0.050 Uiso 1 1 calc R U . . .
C47 C 0.09691(7) 0.2852(4) 0.22219(15) 0.0384(11) Uani 1 1 d . . . . .
C46 C 0.10951(7) 0.3005(4) 0.20072(16) 0.0453(12) Uani 1 1 d . . . . .
C48 C 0.10420(7) 0.3678(4) 0.16006(18) 0.0467(12) Uani 1 1 d . . . . .
C44 C 0.11713(7) 0.1459(4) 0.27164(16) 0.0428(12) Uani 1 1 d . . . . .
C50 C 0.09061(8) 0.4723(4) 0.08141(17) 0.0488(13) Uani 1 1 d . . . . .
C49 C 0.09833(7) 0.4174(4) 0.12390(18) 0.0491(13) Uani 1 1 d . . . . .
C55 C 0.07213(9) 0.4930(4) 0.0642(2) 0.0587(15) Uani 1 1 d . . . . .
H70 H 0.0651 0.4710 0.0815 0.070 Uiso 1 1 calc R U . . .
C51 C 0.10106(8) 0.5039(4) 0.05581(18) 0.0520(14) Uani 1 1 d . . . . .
H71 H 0.1138 0.4902 0.0677 0.062 Uiso 1 1 calc R U . . .
C52 C 0.09280(10) 0.5538(5) 0.0141(2) 0.0641(17) Uani 1 1 d . . . . .
H72 H 0.0997 0.5745 -0.0037 0.077 Uiso 1 1 calc R U . . .
C54 C 0.06384(10) 0.5446(5) 0.0227(2) 0.0727(19) Uani 1 1 d . . . . .
H73 H 0.0511 0.5599 0.0110 0.087 Uiso 1 1 calc R U . . .
C53 C 0.07434(11) 0.5743(5) -0.0022(2) 0.073(2) Uani 1 1 d . . . . .
H74 H 0.0686 0.6099 -0.0314 0.087 Uiso 1 1 calc R U . . .
C56 C 0.12559(7) 0.2417(4) 0.21781(17) 0.0476(13) Uani 1 1 d . . . . .
H29 H 0.1345 0.2580 0.2052 0.057 Uiso 1 1 calc R U . . .
C59 C 0.10483(7) -0.0010(4) 0.30083(15) 0.0390(11) Uani 1 1 d . . . . .
C58 C 0.08746(7) 0.0523(4) 0.29189(15) 0.0401(11) Uani 1 1 d . . . . .
C57 C 0.07179(7) -0.0042(4) 0.28111(17) 0.0459(12) Uani 1 1 d . . . . .
C61 C 0.08909(7) -0.1657(4) 0.29907(17) 0.0455(12) Uani 1 1 d . . . . .
H30 H 0.0900 -0.2416 0.3052 0.055 Uiso 1 1 calc R U . . .
C62 C 0.07226(8) -0.1208(5) 0.28593(18) 0.0521(13) Uani 1 1 d . . . . .
H31 H 0.0616 -0.1629 0.2803 0.063 Uiso 1 1 calc R U . . .
C60 C 0.10530(7) -0.1119(4) 0.30457(17) 0.0476(12) Uani 1 1 d . . . . .
C63 C 0.12233(7) -0.1660(4) 0.31372(17) 0.0472(12) Uani 1 1 d . . . . .
C64 C 0.13710(8) -0.2053(4) 0.32205(17) 0.0491(13) Uani 1 1 d . . . . .
C66 C 0.16144(7) -0.3372(4) 0.36339(16) 0.0416(11) Uani 1 1 d . . . . .
H75 H 0.1533 -0.3765 0.3733 0.050 Uiso 1 1 calc R U . . .
C67 C 0.17915(7) -0.3698(4) 0.37744(16) 0.0448(12) Uani 1 1 d . . . . .
H76 H 0.1832 -0.4315 0.3971 0.054 Uiso 1 1 calc R U . . .
C70 C 0.16717(8) -0.1920(4) 0.31991(16) 0.0465(13) Uani 1 1 d . . . . .
H77 H 0.1629 -0.1314 0.2996 0.056 Uiso 1 1 calc R U . . .
C65 C 0.15533(6) -0.2478(4) 0.33500(15) 0.0389(11) Uani 1 1 d . . . . .
C68 C 0.19107(7) -0.3147(5) 0.36360(18) 0.0516(15) Uani 1 1 d . . . . .
H78 H 0.2034 -0.3376 0.3739 0.062 Uiso 1 1 calc R U . . .
C69 C 0.18518(8) -0.2245(5) 0.33437(18) 0.0533(15) Uani 1 1 d . . . . .
H79 H 0.1934 -0.1859 0.3245 0.064 Uiso 1 1 calc R U . . .
C71 C 0.06658(6) 0.2087(4) 0.24020(15) 0.0369(10) Uani 1 1 d . . . . .
C72 C 0.06551(7) 0.2818(4) 0.20570(16) 0.0425(12) Uani 1 1 d . . . . .
C75 C 0.03549(7) 0.1474(5) 0.19790(18) 0.0509(13) Uani 1 1 d . . . . .
C73 C 0.06169(7) 1.0740(5) 0.12999(19) 0.0570(16) Uani 1 1 d . . . . .
H7 H 0.0494 1.0975 0.1190 0.068 Uiso 1 1 calc R U . . .
C76 C 0.05209(7) 0.1352(5) 0.23444(17) 0.0466(13) Uani 1 1 d . . . . .
C74 C 0.03397(7) 0.2337(5) 0.16829(19) 0.0506(13) Uani 1 1 d . . . . .
H32 H 0.0222 0.2489 0.1456 0.061 Uiso 1 1 calc R U . . .
C77 C 0.04795(8) 0.2994(4) 0.16864(17) 0.0509(13) Uani 1 1 d . . . . .
H33 H 0.0462 0.3539 0.1456 0.061 Uiso 1 1 calc R U . . .
C78 C 0.00964(8) 0.0004(5) 0.1829(2) 0.0590(15) Uani 1 1 d . . . . .
C79 C 0.02116(8) 0.0693(5) 0.19011(19) 0.0547(14) Uani 1 1 d . . . . .
C82 C -0.03408(10) -0.1529(7) 0.1337(3) 0.086(2) Uani 1 1 d . . . . .
H80 H -0.0462 -0.1428 0.1117 0.104 Uiso 1 1 calc R U . . .
C80 C -0.00403(8) -0.0850(5) 0.1737(2) 0.0606(15) Uani 1 1 d . . . . .
C81 C -0.02156(9) -0.0713(6) 0.1416(2) 0.077(2) Uani 1 1 d . . . . .
H81 H -0.0250 -0.0050 0.1248 0.093 Uiso 1 1 calc R U . . .
C83 C -0.02929(11) -0.2486(7) 0.1573(3) 0.098(3) Uani 1 1 d . . . . .
H82 H -0.0381 -0.3042 0.1529 0.117 Uiso 1 1 calc R U . . .
C84 C -0.01199(13) -0.2630(8) 0.1867(4) 0.137(4) Uani 1 1 d . . . . .
H83 H -0.0084 -0.3309 0.2020 0.164 Uiso 1 1 calc R U . . .
C85 C 0.00086(10) -0.1802(7) 0.1951(3) 0.106(3) Uani 1 1 d . . . . .
H84 H 0.0131 -0.1917 0.2162 0.127 Uiso 1 1 calc R U . . .
C90 C 0.14755(7) 0.7521(4) 0.19767(16) 0.0392(11) Uani 1 1 d . . . . .
C86 C 0.16445(7) 0.6965(4) 0.20639(16) 0.0433(12) Uani 1 1 d . . . . .
C87 C 0.18015(8) 0.8655(4) 0.21177(17) 0.0483(13) Uani 1 1 d . . . . .
H1 H 0.1910 0.9056 0.2172 0.058 Uiso 1 1 calc R U . . .
C88 C 0.16364(7) 0.9152(4) 0.19925(16) 0.0434(12) Uani 1 1 d . . . . .
H2 H 0.1632 0.9913 0.1939 0.052 Uiso 1 1 calc R U . . .
C89 C 0.14716(7) 0.8625(4) 0.19364(16) 0.0458(12) Uani 1 1 d . . . . .
C91 C 0.18036(7) 0.7504(4) 0.21635(16) 0.0421(12) Uani 1 1 d . . . . .
C96 C 0.09729(7) 1.0039(4) 0.16044(16) 0.0418(12) Uani 1 1 d . . . . .
C98 C 0.13026(7) 0.9190(4) 0.18400(17) 0.0464(12) Uani 1 1 d . . . . .
C92 C 0.07384(8) 1.1251(4) 0.11570(16) 0.0500(13) Uani 1 1 d . . . . .
H8 H 0.0700 1.1855 0.0952 0.060 Uiso 1 1 calc R U . . .
C93 C 0.09158(7) 1.0905(4) 0.13061(16) 0.0439(12) Uani 1 1 d . . . . .
H9 H 0.0999 1.1265 0.1203 0.053 Uiso 1 1 calc R U . . .
C97 C 0.11561(7) 0.9603(4) 0.17455(17) 0.0472(12) Uani 1 1 d . . . . .
C95 C 0.08538(8) 0.9519(4) 0.17604(17) 0.0486(13) Uani 1 1 d . . . . .
H10 H 0.0894 0.8926 0.1971 0.058 Uiso 1 1 calc R U . . .
C94 C 0.06747(8) 0.9866(5) 0.16092(19) 0.0585(16) Uani 1 1 d . . . . .
H11 H 0.0591 0.9513 0.1715 0.070 Uiso 1 1 calc R U . . .
C104 C 0.15427(7) 0.4647(4) 0.27554(16) 0.0399(11) Uani 1 1 d . . . . .
C100 C 0.13453(7) 0.6063(4) 0.22675(17) 0.0476(13) Uani 1 1 d . . . . .
C99 C 0.14946(6) 0.5389(4) 0.23854(17) 0.0441(12) Uani 1 1 d . . . . .
C103 C 0.14172(7) 0.4516(4) 0.29735(18) 0.0449(12) Uani 1 1 d . . . . .
C105 C 0.14617(7) 0.3836(4) 0.3375(2) 0.0498(13) Uani 1 1 d . . . . .
C106 C 0.15054(7) 0.3302(4) 0.3730(2) 0.0495(13) Uani 1 1 d . . . . .
C101 C 0.12163(7) 0.5922(4) 0.24672(18) 0.0461(12) Uani 1 1 d . . . . .
H3 H 0.1109 0.6350 0.2380 0.055 Uiso 1 1 calc R U . . .
C102 C 0.12564(7) 0.5126(4) 0.27962(19) 0.0525(14) Uani 1 1 d . . . . .
H4 H 0.1166 0.4969 0.2917 0.063 Uiso 1 1 calc R U . . .
C107 C 0.15604(8) 0.2705(4) 0.41424(19) 0.0527(14) Uani 1 1 d . . . . .
C108 C 0.17470(9) 0.2504(5) 0.4399(3) 0.077(2) Uani 1 1 d . . . . .
H12 H 0.1837 0.2756 0.4292 0.092 Uiso 1 1 calc R U . . .
C110 C 0.16668(14) 0.1559(7) 0.4958(3) 0.099(3) Uani 1 1 d . . . . .
H13 H 0.1702 0.1163 0.5241 0.119 Uiso 1 1 calc R U . . .
C112 C 0.14330(9) 0.2305(4) 0.43122(19) 0.0554(14) Uani 1 1 d . . . . .
H14 H 0.1306 0.2436 0.4145 0.067 Uiso 1 1 calc R U . . .
C111 C 0.14908(12) 0.1725(6) 0.4719(2) 0.081(2) Uani 1 1 d . . . . .
H15 H 0.1404 0.1440 0.4830 0.098 Uiso 1 1 calc R U . . .
C109 C 0.17966(12) 0.1914(6) 0.4823(3) 0.099(3) Uani 1 1 d . . . . .
H16 H 0.1921 0.1776 0.5008 0.119 Uiso 1 1 calc R U . . .
C113 C 0.18492(6) 0.5375(4) 0.25716(15) 0.0337(10) Uani 1 1 d . . . . .
C117 C 0.20328(7) 0.4469(4) 0.32938(16) 0.0422(12) Uani 1 1 d . . . . .
H5 H 0.2049 0.3931 0.3525 0.051 Uiso 1 1 calc R U . . .
C118 C 0.18575(7) 0.4654(4) 0.29213(17) 0.0417(11) Uani 1 1 d . . . . .
C116 C 0.21737(7) 0.5097(4) 0.32979(17) 0.0432(12) Uani 1 1 d . . . . .
H6 H 0.2291 0.4944 0.3529 0.052 Uiso 1 1 calc R U . . .
C114 C 0.19953(6) 0.6077(4) 0.26265(15) 0.0402(11) Uani 1 1 d . . . . .
C115 C 0.21615(7) 0.5949(4) 0.29921(17) 0.0454(12) Uani 1 1 d . . . . .
C120 C 0.24215(7) 0.7421(5) 0.31481(17) 0.0474(13) Uani 1 1 d . . . . .
C119 C 0.23063(7) 0.6728(5) 0.30721(17) 0.0457(12) Uani 1 1 d . . . . .
C121 C 0.25503(7) 0.8311(5) 0.32414(17) 0.0457(12) Uani 1 1 d . . . . .
C126 C 0.27162(7) 0.8315(4) 0.36226(16) 0.0445(12) Uani 1 1 d . . . . .
H17 H 0.2748 0.7717 0.3832 0.053 Uiso 1 1 calc R U . . .
C124 C 0.27903(8) 1.0053(5) 0.3386(2) 0.0595(15) Uani 1 1 d . . . . .
H18 H 0.2873 1.0643 0.3432 0.071 Uiso 1 1 calc R U . . .
C125 C 0.28340(7) 0.9167(5) 0.36989(17) 0.0492(13) Uani 1 1 d . . . . .
H19 H 0.2946 0.9166 0.3963 0.059 Uiso 1 1 calc R U . . .
C123 C 0.26245(8) 1.0038(5) 0.3011(2) 0.0605(15) Uani 1 1 d . . . . .
H20 H 0.2592 1.0624 0.2795 0.073 Uiso 1 1 calc R U . . .
C122 C 0.25069(8) 0.9175(5) 0.2949(2) 0.0597(15) Uani 1 1 d . . . . .
H21 H 0.2392 0.9187 0.2694 0.072 Uiso 1 1 calc R U . . .
C128 C 0.07972(6) 1.1206(4) 0.54092(15) 0.0372(11) Uani 1 1 d . . . . .
C130 C 0.07078(7) 1.2578(4) 0.60141(17) 0.0429(12) Uani 1 1 d . . . . .
C132 C 0.05715(6) 1.2027(4) 0.56568(16) 0.0388(11) Uani 1 1 d . . . . .
C127 C 0.06154(6) 1.1416(4) 0.53367(16) 0.0359(10) Uani 1 1 d . . . . .
C131 C 0.08854(7) 1.2483(4) 0.60327(17) 0.0441(12) Uani 1 1 d . . . . .
H49 H 0.0978 1.2915 0.6253 0.053 Uiso 1 1 calc R U . . .
C129 C 0.09345(7) 1.1799(4) 0.57510(17) 0.0424(11) Uani 1 1 d . . . . .
H50 H 0.1058 1.1730 0.5788 0.051 Uiso 1 1 calc R U . . .
C133 C 0.06629(7) 1.3136(4) 0.63612(18) 0.0492(13) Uani 1 1 d . . . . .
C135 C 0.05601(9) 1.4034(4) 0.69848(18) 0.0545(14) Uani 1 1 d . . . . .
C134 C 0.06184(8) 1.3535(4) 0.66501(19) 0.0520(14) Uani 1 1 d . . . . .
C136 C 0.06840(11) 1.4525(5) 0.7376(2) 0.075(2) Uani 1 1 d . . . . .
H51 H 0.0810 1.4513 0.7426 0.091 Uiso 1 1 calc R U . . .
C137 C 0.06325(18) 1.5016(7) 0.7688(3) 0.117(4) Uani 1 1 d . . . . .
H52 H 0.0722 1.5346 0.7955 0.140 Uiso 1 1 calc R U . . .
C139 C 0.03215(15) 1.4550(8) 0.7237(4) 0.120(3) Uani 1 1 d . . . . .
H53 H 0.0196 1.4555 0.7194 0.144 Uiso 1 1 calc R U . . .
C138 C 0.04544(19) 1.5050(8) 0.7628(3) 0.126(4) Uani 1 1 d . . . . .
H54 H 0.0419 1.5413 0.7850 0.151 Uiso 1 1 calc R U . . .
C140 C 0.03790(11) 1.4047(6) 0.6917(2) 0.083(2) Uani 1 1 d . . . . .
H55 H 0.0292 1.3710 0.6649 0.100 Uiso 1 1 calc R U . . .
C141 C 0.03082(6) 1.0379(4) 0.52088(15) 0.0337(10) Uani 1 1 d . . . . .
C142 C 0.02394(6) 0.9320(4) 0.51776(15) 0.0346(10) Uani 1 1 d . . . . .
C144 C 0.01047(6) 0.9815(4) 0.57140(16) 0.0376(11) Uani 1 1 d . . . . .
H56 H 0.0024 0.9649 0.5863 0.045 Uiso 1 1 calc R U . . .
C143 C 0.01375(6) 0.9021(4) 0.54322(16) 0.0375(11) Uani 1 1 d . . . . .
C145 C 0.01860(6) 1.0831(4) 0.57830(16) 0.0399(11) Uani 1 1 d . . . . .
H57 H 0.0168 1.1338 0.5992 0.048 Uiso 1 1 calc R U . . .
C146 C 0.02943(6) 1.1089(4) 0.55389(16) 0.0375(10) Uani 1 1 d . . . . .
C148 C 0.00393(6) 0.7014(4) 0.54855(16) 0.0371(11) Uani 1 1 d . . . . .
C147 C 0.00788(6) 0.7928(4) 0.54394(16) 0.0372(11) Uani 1 1 d . . . . .
C154 C 0.01139(8) 0.5060(4) 0.55707(18) 0.0501(13) Uani 1 1 d . . . . .
H58 H 0.0221 0.5205 0.5515 0.060 Uiso 1 1 calc R U . . .
C150 C -0.01559(7) 0.5688(5) 0.56498(19) 0.0534(14) Uani 1 1 d . . . . .
H59 H -0.0236 0.6260 0.5650 0.064 Uiso 1 1 calc R U . . .
C149 C -0.00008(6) 0.5908(4) 0.55652(15) 0.0394(11) Uani 1 1 d . . . . .
C153 C 0.00764(9) 0.4021(5) 0.56547(19) 0.0596(15) Uani 1 1 d . . . . .
H60 H 0.0157 0.3448 0.5659 0.071 Uiso 1 1 calc R U . . .
C152 C -0.00767(9) 0.3808(5) 0.5732(2) 0.0677(18) Uani 1 1 d . . . . .
H61 H -0.0104 0.3081 0.5786 0.081 Uiso 1 1 calc R U . . .
C151 C -0.01935(8) 0.4631(5) 0.5735(2) 0.0689(18) Uani 1 1 d . . . . .
H62 H -0.0300 0.4474 0.5794 0.083 Uiso 1 1 calc R U . . .
C160 C 0.07422(6) 0.9448(4) 0.50606(14) 0.0320(10) Uani 1 1 d . . . . .
C159 C 0.08312(6) 0.8463(4) 0.50957(15) 0.0373(10) Uani 1 1 d . . . . .
C155 C 0.05523(6) 0.9479(4) 0.49334(15) 0.0340(10) Uani 1 1 d . . . . .
C156 C 0.04587(6) 0.8525(4) 0.49230(15) 0.0343(10) Uani 1 1 d . . . . .
C161 C 0.10259(6) 0.8406(4) 0.52490(16) 0.0382(11) Uani 1 1 d . . . . .
C158 C 0.07258(6) 0.7516(4) 0.50174(16) 0.0384(11) Uani 1 1 d . . . . .
H63 H 0.0783 0.6839 0.5013 0.046 Uiso 1 1 calc R U . . .
C163 C 0.13832(6) 0.8222(4) 0.55856(15) 0.0369(10) Uani 1 1 d . . . . .
C166 C 0.17606(7) 0.7994(5) 0.59487(17) 0.0506(13) Uani 1 1 d . . . . .
H64 H 0.1890 0.7921 0.6072 0.061 Uiso 1 1 calc R U . . .
C162 C 0.11878(6) 0.8324(4) 0.53996(16) 0.0377(10) Uani 1 1 d . . . . .
C157 C 0.05419(6) 0.7519(4) 0.49460(16) 0.0368(10) Uani 1 1 d . . . . .
H65 H 0.0476 0.6860 0.4914 0.044 Uiso 1 1 calc R U . . .
C168 C 0.14659(7) 0.7223(4) 0.5713(2) 0.0500(13) Uani 1 1 d . . . . .
H66 H 0.1392 0.6594 0.5678 0.060 Uiso 1 1 calc R U . . .
C167 C 0.16540(7) 0.7115(5) 0.58927(19) 0.0529(14) Uani 1 1 d . . . . .
H67 H 0.1708 0.6417 0.5976 0.064 Uiso 1 1 calc R U . . .
C164 C 0.14956(8) 0.9113(5) 0.5646(2) 0.0704(19) Uani 1 1 d . . . . .
H68 H 0.1444 0.9816 0.5562 0.084 Uiso 1 1 calc R U . . .
C165 C 0.16822(8) 0.8989(6) 0.5827(3) 0.084(2) Uani 1 1 d . . . . .
H69 H 0.1758 0.9611 0.5868 0.100 Uiso 1 1 calc R U . . .
Cl2 Cl 0.20349(2) 0.86869(11) 0.12460(5) 0.0542(3) Uani 1 1 d . . . . .
Cl3 Cl 0.21726(2) 1.06127(11) 0.17999(5) 0.0559(3) Uani 1 1 d . . . . .
C169 C 0.22085(7) 0.9673(4) 0.14199(17) 0.0444(12) Uani 1 1 d . . . . .
H85 H 0.2207 1.0069 0.1137 0.053 Uiso 1 1 calc R U . . .
Cl4 Cl 0.14144(2) 0.57652(12) 0.02724(5) 0.0565(4) Uani 1 1 d . . . . .
Cl5 Cl 0.14492(3) 0.76817(14) 0.08327(5) 0.0806(5) Uani 1 1 d . . . . .
Cl6 Cl 0.17674(2) 0.64584(15) 0.08972(7) 0.0778(5) Uani 1 1 d . . . . .
Cl7 Cl 0.09856(15) 0.2044(7) 0.4579(3) 0.0623(18) Uani 0.64(3) 1 d . . P A 1
Cl8 Cl 0.10603(11) -0.0001(8) 0.4250(4) 0.0769(18) Uani 0.64(3) 1 d . . P A 1
Cl9 Cl 0.00484(3) 0.3341(2) 0.32038(7) 0.1010(7) Uani 1 1 d . . . . .
Cl10 Cl 0.02718(3) 0.1743(2) 0.30177(7) 0.1199(9) Uani 1 1 d . . . . .
Cl11 Cl 0.04346(3) 0.3428(3) 0.36867(8) 0.1242(10) Uani 1 1 d . . . . .
Cl12 Cl 0.06968(6) 0.0623(13) 0.3986(2) 0.093(3) Uani 0.64(3) 1 d . . P A 1
C170 C 0.15363(7) 0.6385(4) 0.08078(17) 0.0478(12) Uani 1 1 d . . . . .
H86 H 0.1524 0.5928 0.1060 0.057 Uiso 1 1 calc R U . . .
C171 C 0.09186(9) 0.1143(5) 0.41421(19) 0.0627(16) Uani 1 1 d . . . . .
H87 H 0.0924 0.1517 0.3861 0.075 Uiso 0.64(3) 1 calc R U P A 1
H88 H 0.0926 0.1515 0.3864 0.075 Uiso 0.36(3) 1 calc R U P A 2
C172 C 0.02459(9) 0.2571(6) 0.3456(3) 0.084(2) Uani 1 1 d . . . . .
H89 H 0.0236 0.2103 0.3709 0.101 Uiso 1 1 calc R U . . .
Cl13 Cl 0.06923(11) 0.1238(18) 0.4122(6) 0.087(5) Uani 0.36(3) 1 d . . P A 2
Cl14 Cl 0.1058(3) 0.1930(17) 0.4690(5) 0.076(4) Uani 0.36(3) 1 d . . P A 2
Cl15 Cl 0.1016(4) -0.0083(16) 0.4205(6) 0.120(6) Uani 0.36(3) 1 d . . P A 2

loop_
_atom_site_aniso_label
_atom_site_aniso_U_11
_atom_site_aniso_U_22
_atom_site_aniso_U_33
_atom_site_aniso_U_23
_atom_site_aniso_U_13
_atom_site_aniso_U_12
P2 0.0386(6) 0.0336(6) 0.0265(6) -0.0009(5) 0.0097(5) 0.0066(5)
P4 0.0324(6) 0.0249(5) 0.0225(5) 0.0019(4) 0.0099(4) 0.0002(4)
P1 0.0437(7) 0.0337(7) 0.0282(6) -0.0084(5) 0.0047(5) 0.0091(5)
P3 0.0310(6) 0.0310(6) 0.0344(6) 0.0037(5) 0.0068(5) 0.0042(5)
Cl1 0.0384(7) 0.0812(11) 0.0542(8) 0.0053(7) 0.0120(6) 0.0001(7)
O1 0.0412(18) 0.0356(17) 0.0243(15) 0.0040(13) 0.0087(13) 0.0026(14)
O3 0.058(2) 0.0362(18) 0.0307(16) -0.0009(14) 0.0172(15) 0.0063(16)
O2 0.061(2) 0.041(2) 0.0283(16) -0.0101(15) 0.0046(15) 0.0119(17)
O4 0.0396(18) 0.0411(19) 0.0389(18) 0.0081(15) 0.0083(15) 0.0103(15)
O5 0.0423(19) 0.0371(19) 0.050(2) -0.0059(16) 0.0128(16) -0.0002(15)
O6 0.058(2) 0.040(2) 0.0437(19) -0.0011(16) 0.0206(17) 0.0028(17)
O7 0.044(2) 0.062(2) 0.048(2) 0.0068(18) 0.0214(17) -0.0108(18)
O9 0.051(2) 0.0398(19) 0.049(2) -0.0075(16) 0.0192(17) 0.0039(17)
O8 0.048(2) 0.055(2) 0.0367(18) 0.0037(16) 0.0174(16) -0.0016(17)
O10 0.044(2) 0.0342(19) 0.055(2) -0.0039(16) 0.0068(16) -0.0001(16)
O13 0.0380(17) 0.0282(16) 0.0393(17) -0.0080(13) 0.0166(14) -0.0062(13)
O12 0.0436(19) 0.0324(17) 0.0402(17) -0.0067(14) 0.0203(15) -0.0044(14)
O11 0.0372(17) 0.0341(18) 0.0430(18) 0.0064(14) 0.0174(15) -0.0023(14)
O16 0.0320(17) 0.0361(18) 0.0424(18) -0.0066(14) 0.0114(14) -0.0021(14)
O14 0.0409(19) 0.0312(17) 0.050(2) -0.0052(15) 0.0149(16) -0.0006(14)
O15 0.0342(17) 0.0350(18) 0.0444(18) 0.0076(15) 0.0148(15) 0.0005(14)
C10 0.044(3) 0.043(3) 0.044(3) -0.001(2) 0.006(2) -0.014(2)
C4 0.051(3) 0.024(2) 0.021(2) -0.0022(17) 0.0136(19) -0.003(2)
C3 0.051(3) 0.027(2) 0.040(3) -0.005(2) 0.021(2) -0.002(2)
C2 0.058(3) 0.036(3) 0.044(3) -0.005(2) 0.031(3) 0.001(2)
C5 0.044(3) 0.027(2) 0.028(2) 0.0009(18) 0.015(2) 0.007(2)
C6 0.052(3) 0.037(3) 0.045(3) 0.003(2) 0.026(3) 0.004(2)
C7 0.053(3) 0.039(3) 0.042(3) 0.000(2) 0.021(2) -0.001(2)
C1 0.047(3) 0.035(3) 0.040(3) 0.002(2) 0.023(2) 0.003(2)
C12 0.066(4) 0.045(3) 0.046(3) 0.006(3) 0.010(3) -0.011(3)
C11 0.042(3) 0.061(3) 0.032(2) 0.003(2) 0.010(2) -0.003(2)
C9 0.052(4) 0.053(4) 0.071(4) 0.014(3) 0.004(3) -0.004(3)
C8 0.047(4) 0.081(5) 0.087(5) 0.019(4) 0.005(3) -0.012(3)
C13 0.063(4) 0.083(5) 0.072(4) 0.026(4) 0.004(3) -0.036(4)
C14 0.041(3) 0.038(3) 0.030(2) -0.004(2) 0.014(2) -0.003(2)
C17 0.045(3) 0.030(2) 0.028(2) -0.0068(18) 0.012(2) -0.009(2)
C18 0.039(3) 0.054(3) 0.052(3) -0.013(3) 0.022(2) -0.008(2)
C16 0.043(3) 0.036(3) 0.063(3) -0.008(2) 0.023(3) -0.001(2)
C20 0.065(4) 0.035(3) 0.066(4) -0.003(3) 0.029(3) -0.008(3)
C19 0.059(3) 0.034(3) 0.060(3) -0.007(2) 0.019(3) 0.006(2)
C15 0.056(3) 0.042(3) 0.082(4) -0.012(3) 0.039(3) -0.011(3)
C21 0.037(3) 0.038(3) 0.030(2) -0.004(2) 0.009(2) -0.003(2)
C22 0.031(2) 0.036(3) 0.033(2) -0.0007(19) 0.0115(19) -0.0014(19)
C24 0.030(2) 0.027(2) 0.0203(19) -0.0011(17) 0.0060(17) 0.0001(17)
C27 0.033(2) 0.036(3) 0.033(2) 0.003(2) 0.0113(19) 0.005(2)
C23 0.032(2) 0.029(2) 0.033(2) 0.0011(19) 0.0043(19) 0.0001(19)
C25 0.029(2) 0.033(2) 0.027(2) 0.0026(18) 0.0092(18) 0.0052(18)
C26 0.033(2) 0.027(2) 0.031(2) 0.0014(18) 0.0037(19) 0.0020(18)
C28 0.035(2) 0.041(3) 0.026(2) -0.0004(19) 0.0087(19) 0.004(2)
C29 0.034(2) 0.034(2) 0.025(2) 0.0046(18) 0.0096(18) -0.0047(19)
C30 0.047(3) 0.027(2) 0.033(2) 0.0084(19) 0.019(2) -0.001(2)
C33 0.050(3) 0.026(2) 0.033(2) 0.0017(19) 0.015(2) -0.005(2)
C31 0.044(3) 0.032(2) 0.032(2) 0.0083(19) 0.012(2) -0.005(2)
C35 0.050(3) 0.038(3) 0.038(3) -0.003(2) 0.016(2) -0.008(2)
C32 0.041(3) 0.028(2) 0.038(2) 0.003(2) 0.011(2) -0.006(2)
C34 0.046(3) 0.034(3) 0.036(2) -0.005(2) 0.013(2) -0.010(2)
C41 0.066(4) 0.039(3) 0.039(3) 0.002(2) 0.022(3) -0.008(3)
C36 0.062(3) 0.030(3) 0.039(3) 0.001(2) 0.020(2) -0.001(2)
C37 0.068(4) 0.056(4) 0.057(3) 0.004(3) 0.030(3) -0.003(3)
C38 0.075(4) 0.066(4) 0.088(5) 0.036(4) 0.052(4) 0.024(4)
C40 0.117(6) 0.037(3) 0.033(3) -0.002(2) 0.030(3) -0.022(3)
C39 0.152(7) 0.036(3) 0.070(4) 0.003(3) 0.079(5) 0.007(4)
C42 0.039(2) 0.024(2) 0.028(2) 0.0070(17) 0.0093(19) -0.0006(18)
C43 0.032(2) 0.046(3) 0.038(3) -0.016(2) 0.006(2) -0.003(2)
C45 0.030(2) 0.047(3) 0.039(3) -0.003(2) 0.005(2) -0.007(2)
C47 0.047(3) 0.040(3) 0.030(2) -0.015(2) 0.018(2) -0.020(2)
C46 0.056(3) 0.039(3) 0.036(3) -0.006(2) 0.012(2) -0.010(2)
C48 0.054(3) 0.043(3) 0.041(3) -0.004(2) 0.017(2) -0.007(2)
C44 0.047(3) 0.040(3) 0.029(2) -0.008(2) 0.002(2) -0.001(2)
C50 0.077(4) 0.032(3) 0.034(3) -0.005(2) 0.018(3) -0.009(3)
C49 0.056(3) 0.044(3) 0.046(3) -0.010(3) 0.019(3) -0.012(3)
C55 0.070(4) 0.042(3) 0.065(4) -0.019(3) 0.025(3) -0.016(3)
C51 0.074(4) 0.039(3) 0.044(3) 0.001(2) 0.024(3) -0.010(3)
C52 0.089(5) 0.056(4) 0.047(3) 0.009(3) 0.026(3) -0.015(3)
C54 0.079(5) 0.053(4) 0.066(4) -0.022(3) 0.005(4) -0.008(3)
C53 0.110(6) 0.048(4) 0.043(3) -0.004(3) 0.011(4) -0.008(4)
C56 0.045(3) 0.044(3) 0.043(3) -0.015(2) 0.005(2) -0.005(2)
C59 0.056(3) 0.030(2) 0.028(2) -0.0046(19) 0.013(2) 0.001(2)
C58 0.051(3) 0.037(3) 0.025(2) -0.001(2) 0.007(2) 0.004(2)
C57 0.049(3) 0.055(3) 0.034(3) 0.007(2) 0.017(2) 0.011(3)
C61 0.049(3) 0.036(3) 0.044(3) 0.002(2) 0.009(2) -0.005(2)
C62 0.054(3) 0.055(3) 0.045(3) 0.009(3) 0.016(3) 0.004(3)
C60 0.051(3) 0.047(3) 0.036(3) -0.003(2) 0.007(2) 0.004(3)
C63 0.048(3) 0.041(3) 0.042(3) -0.005(2) 0.005(2) 0.004(2)
C64 0.056(3) 0.041(3) 0.041(3) -0.007(2) 0.009(2) 0.004(3)
C66 0.053(3) 0.039(3) 0.032(2) -0.012(2) 0.015(2) -0.007(2)
C67 0.059(3) 0.036(3) 0.028(2) -0.006(2) 0.004(2) 0.008(2)
C70 0.068(4) 0.034(3) 0.027(2) -0.007(2) 0.007(2) -0.001(2)
C65 0.040(3) 0.043(3) 0.029(2) -0.016(2) 0.007(2) 0.004(2)
C68 0.037(3) 0.062(4) 0.046(3) -0.032(3) 0.005(2) 0.011(3)
C69 0.062(4) 0.063(4) 0.044(3) -0.031(3) 0.030(3) -0.025(3)
C71 0.042(3) 0.040(3) 0.029(2) -0.002(2) 0.013(2) 0.006(2)
C72 0.057(3) 0.034(3) 0.038(3) 0.001(2) 0.019(2) 0.008(2)
C75 0.045(3) 0.062(4) 0.046(3) 0.003(3) 0.018(2) 0.007(3)
C73 0.033(3) 0.075(4) 0.051(3) -0.031(3) 0.002(2) 0.009(3)
C76 0.039(3) 0.059(3) 0.036(3) -0.005(2) 0.007(2) 0.013(2)
C74 0.042(3) 0.054(3) 0.057(3) 0.008(3) 0.020(3) 0.008(3)
C77 0.074(4) 0.039(3) 0.039(3) 0.010(2) 0.021(3) 0.013(3)
C78 0.053(4) 0.064(4) 0.057(3) 0.011(3) 0.017(3) 0.002(3)
C79 0.045(3) 0.066(4) 0.051(3) 0.009(3) 0.017(3) 0.001(3)
C82 0.065(4) 0.100(6) 0.074(5) 0.004(4) 0.003(4) -0.026(4)
C80 0.052(3) 0.067(4) 0.058(4) 0.006(3) 0.015(3) -0.007(3)
C81 0.065(4) 0.078(5) 0.073(4) 0.021(4) 0.008(3) -0.011(4)
C83 0.070(5) 0.079(6) 0.117(7) 0.001(5) 0.006(5) -0.028(4)
C84 0.102(7) 0.082(6) 0.189(11) 0.048(7) 0.014(7) -0.016(5)
C85 0.062(5) 0.088(6) 0.136(7) 0.040(5) 0.003(5) -0.009(4)
C90 0.044(3) 0.034(3) 0.036(2) -0.015(2) 0.010(2) -0.002(2)
C86 0.054(3) 0.038(3) 0.032(2) -0.007(2) 0.009(2) 0.002(2)
C87 0.055(3) 0.051(3) 0.036(3) 0.000(2) 0.015(2) 0.004(3)
C88 0.053(3) 0.036(3) 0.035(3) 0.001(2) 0.009(2) -0.001(2)
C89 0.044(3) 0.049(3) 0.036(3) -0.005(2) 0.005(2) 0.007(2)
C91 0.045(3) 0.051(3) 0.032(2) 0.006(2) 0.016(2) 0.011(2)
C96 0.042(3) 0.039(3) 0.035(2) -0.016(2) 0.004(2) 0.004(2)
C98 0.049(3) 0.035(3) 0.045(3) -0.005(2) 0.007(2) 0.007(2)
C92 0.065(4) 0.042(3) 0.029(2) -0.007(2) 0.003(2) 0.003(3)
C93 0.049(3) 0.046(3) 0.035(3) -0.013(2) 0.014(2) -0.007(2)
C97 0.054(3) 0.035(3) 0.043(3) -0.007(2) 0.008(2) 0.000(2)
C95 0.066(4) 0.037(3) 0.032(3) -0.003(2) 0.007(2) -0.001(3)
C94 0.063(4) 0.071(4) 0.050(3) -0.026(3) 0.031(3) -0.024(3)
C104 0.043(3) 0.035(3) 0.036(2) -0.014(2) 0.009(2) -0.012(2)
C100 0.051(3) 0.039(3) 0.039(3) -0.013(2) 0.002(2) -0.004(2)
C99 0.034(3) 0.038(3) 0.043(3) -0.022(2) -0.003(2) -0.001(2)
C103 0.046(3) 0.033(3) 0.048(3) -0.013(2) 0.010(2) -0.009(2)
C105 0.047(3) 0.041(3) 0.058(3) -0.014(3) 0.017(3) -0.008(2)
C106 0.050(3) 0.038(3) 0.060(3) -0.017(3) 0.019(3) -0.003(2)
C101 0.032(3) 0.047(3) 0.051(3) -0.010(3) 0.007(2) -0.007(2)
C102 0.041(3) 0.043(3) 0.060(3) -0.019(3) 0.004(3) -0.004(2)
C107 0.071(4) 0.030(3) 0.050(3) -0.016(2) 0.015(3) 0.007(3)
C108 0.065(4) 0.044(4) 0.106(6) -0.049(4) 0.015(4) -0.003(3)
C110 0.119(8) 0.078(6) 0.064(5) -0.030(4) -0.006(5) 0.024(6)
C112 0.079(4) 0.042(3) 0.051(3) -0.006(3) 0.031(3) 0.014(3)
C111 0.119(6) 0.071(5) 0.050(4) -0.004(3) 0.028(4) 0.029(4)
C109 0.087(6) 0.057(5) 0.092(6) -0.045(4) -0.032(5) 0.024(4)
C113 0.038(3) 0.029(2) 0.031(2) -0.0058(19) 0.0116(19) 0.0093(19)
C117 0.063(3) 0.032(3) 0.034(2) 0.001(2) 0.021(2) 0.014(2)
C118 0.057(3) 0.027(2) 0.042(3) -0.009(2) 0.022(2) 0.004(2)
C116 0.040(3) 0.044(3) 0.043(3) -0.005(2) 0.014(2) 0.014(2)
C114 0.040(3) 0.049(3) 0.030(2) -0.006(2) 0.012(2) 0.010(2)
C115 0.044(3) 0.054(3) 0.041(3) -0.011(2) 0.020(2) 0.006(2)
C120 0.045(3) 0.057(3) 0.039(3) 0.002(2) 0.015(2) 0.007(3)
C119 0.039(3) 0.057(3) 0.040(3) 0.001(2) 0.015(2) 0.010(3)
C121 0.044(3) 0.057(3) 0.042(3) 0.002(2) 0.022(2) 0.004(2)
C126 0.050(3) 0.057(3) 0.036(3) 0.002(2) 0.027(2) 0.008(3)
C124 0.065(4) 0.058(4) 0.062(4) -0.021(3) 0.031(3) -0.017(3)
C125 0.040(3) 0.074(4) 0.033(3) -0.011(3) 0.013(2) 0.008(3)
C123 0.073(4) 0.052(4) 0.049(3) 0.012(3) 0.014(3) 0.005(3)
C122 0.049(3) 0.057(4) 0.062(4) 0.007(3) 0.010(3) 0.003(3)
C128 0.036(3) 0.036(3) 0.035(2) 0.011(2) 0.008(2) -0.004(2)
C130 0.051(3) 0.032(3) 0.039(3) 0.004(2) 0.010(2) -0.004(2)
C132 0.037(3) 0.031(2) 0.041(3) 0.005(2) 0.006(2) -0.003(2)
C127 0.038(3) 0.026(2) 0.037(2) 0.0086(19) 0.008(2) -0.0030(19)
C131 0.044(3) 0.034(3) 0.044(3) 0.007(2) 0.005(2) -0.011(2)
C129 0.039(3) 0.038(3) 0.046(3) 0.012(2) 0.011(2) -0.001(2)
C133 0.057(3) 0.038(3) 0.043(3) 0.003(2) 0.009(3) -0.010(2)
C135 0.080(4) 0.046(3) 0.038(3) -0.006(2) 0.023(3) -0.017(3)
C134 0.059(3) 0.047(3) 0.043(3) -0.005(3) 0.012(3) -0.016(3)
C136 0.120(6) 0.057(4) 0.041(3) -0.004(3) 0.022(4) -0.032(4)
C137 0.229(12) 0.078(6) 0.061(5) -0.025(4) 0.075(7) -0.063(7)
C139 0.153(9) 0.126(8) 0.126(8) -0.007(7) 0.105(7) -0.011(7)
C138 0.239(14) 0.095(7) 0.096(7) -0.033(5) 0.122(9) -0.029(8)
C140 0.110(6) 0.091(5) 0.064(4) -0.018(4) 0.051(4) -0.016(5)
C141 0.026(2) 0.034(2) 0.036(2) 0.001(2) 0.0048(18) 0.0036(18)
C142 0.024(2) 0.043(3) 0.030(2) -0.001(2) 0.0029(18) 0.0031(19)
C144 0.027(2) 0.044(3) 0.037(2) 0.002(2) 0.008(2) 0.007(2)
C143 0.026(2) 0.040(3) 0.037(2) 0.001(2) 0.0015(19) 0.0030(19)
C145 0.037(3) 0.035(3) 0.043(3) -0.004(2) 0.009(2) 0.008(2)
C146 0.032(2) 0.034(3) 0.040(3) 0.005(2) 0.006(2) 0.002(2)
C148 0.028(2) 0.044(3) 0.036(2) -0.007(2) 0.0084(19) -0.001(2)
C147 0.027(2) 0.044(3) 0.036(2) -0.005(2) 0.0077(19) 0.001(2)
C154 0.056(3) 0.051(3) 0.044(3) -0.001(3) 0.022(3) 0.010(3)
C150 0.042(3) 0.047(3) 0.064(4) -0.012(3) 0.014(3) -0.008(2)
C149 0.039(3) 0.041(3) 0.032(2) -0.009(2) 0.007(2) -0.005(2)
C153 0.078(4) 0.044(3) 0.050(3) -0.008(3) 0.018(3) 0.008(3)
C152 0.081(5) 0.036(3) 0.066(4) -0.009(3) 0.006(3) -0.014(3)
C151 0.053(4) 0.057(4) 0.090(5) -0.006(3) 0.021(3) -0.018(3)
C160 0.033(2) 0.034(2) 0.029(2) 0.0048(19) 0.0116(19) 0.0008(19)
C159 0.034(2) 0.043(3) 0.033(2) 0.007(2) 0.0093(19) 0.008(2)
C155 0.034(2) 0.033(2) 0.030(2) 0.0001(19) 0.0070(19) 0.0033(19)
C156 0.029(2) 0.036(3) 0.034(2) 0.0017(19) 0.0062(19) 0.0041(19)
C161 0.037(3) 0.041(3) 0.038(2) 0.008(2) 0.015(2) 0.006(2)
C158 0.039(3) 0.035(3) 0.042(3) 0.001(2) 0.016(2) 0.004(2)
C163 0.034(2) 0.043(3) 0.031(2) 0.001(2) 0.0098(19) 0.001(2)
C166 0.035(3) 0.068(4) 0.041(3) 0.003(3) 0.007(2) 0.002(3)
C162 0.035(3) 0.039(3) 0.038(2) 0.004(2) 0.013(2) 0.002(2)
C157 0.034(2) 0.031(2) 0.042(3) -0.003(2) 0.011(2) 0.0003(19)
C168 0.037(3) 0.036(3) 0.076(4) -0.006(3) 0.021(3) -0.004(2)
C167 0.040(3) 0.050(3) 0.066(4) -0.005(3) 0.016(3) 0.012(3)
C164 0.047(3) 0.040(3) 0.103(5) 0.019(3) 0.006(3) -0.002(3)
C165 0.041(3) 0.073(5) 0.114(6) 0.014(4) 0.004(4) -0.022(3)
Cl2 0.0415(7) 0.0507(8) 0.0716(9) -0.0104(7) 0.0229(6) -0.0097(6)
Cl3 0.0633(9) 0.0446(7) 0.0506(8) -0.0010(6) 0.0117(7) -0.0003(6)
C169 0.044(3) 0.047(3) 0.037(3) 0.006(2) 0.010(2) -0.010(2)
Cl4 0.0635(9) 0.0569(8) 0.0520(8) -0.0055(7) 0.0255(7) -0.0154(7)
Cl5 0.1264(15) 0.0694(11) 0.0535(9) 0.0044(8) 0.0430(10) 0.0401(10)
Cl6 0.0479(9) 0.0758(11) 0.0992(13) 0.0115(10) 0.0166(8) -0.0096(8)
Cl7 0.104(5) 0.0462(17) 0.058(3) 0.000(2) 0.055(3) 0.004(3)
Cl8 0.092(4) 0.042(3) 0.096(4) -0.005(2) 0.036(2) 0.0035(18)
Cl9 0.0622(11) 0.1353(19) 0.0940(14) -0.0071(13) 0.0173(10) -0.0113(11)
Cl10 0.1068(17) 0.184(3) 0.0762(13) 0.0032(15) 0.0437(12) 0.0241(17)
Cl11 0.0678(12) 0.207(3) 0.0869(14) 0.0174(16) 0.0172(10) -0.0472(15)
Cl12 0.069(2) 0.148(7) 0.060(2) 0.005(3) 0.0205(16) -0.015(3)
C170 0.053(3) 0.048(3) 0.043(3) 0.006(2) 0.019(2) -0.001(2)
C171 0.083(4) 0.065(4) 0.041(3) 0.015(3) 0.024(3) 0.000(3)
C172 0.057(4) 0.094(6) 0.084(5) -0.012(4) 0.008(4) -0.002(4)
Cl13 0.076(4) 0.110(9) 0.063(6) 0.035(6) 0.010(3) -0.002(4)
Cl14 0.112(9) 0.070(7) 0.054(5) -0.015(4) 0.039(6) -0.034(7)
Cl15 0.265(19) 0.038(5) 0.069(6) 0.002(4) 0.079(10) 0.009(9)

loop_
_atom_type_symbol
_atom_type_description
_atom_type_scat_dispersion_real
_atom_type_scat_dispersion_imag
_atom_type_scat_source
C C 0.0033 0.0016 'International Tables Vol C Tables 4.2.6.8 and 6.1.1.4'
H H 0.0000 0.0000 'International Tables Vol C Tables 4.2.6.8 and 6.1.1.4'
O O 0.0106 0.0060 'International Tables Vol C Tables 4.2.6.8 and 6.1.1.4'
P P 0.1023 0.0942 'International Tables Vol C Tables 4.2.6.8 and 6.1.1.4'
Cl Cl 0.1484 0.1585 'International Tables Vol C Tables 4.2.6.8 and 6.1.1.4'

loop_
_geom_angle_atom_site_label_1
_geom_angle_atom_site_label_2
_geom_angle_atom_site_label_3
_geom_angle
O3 P2 C71 119.6(2)
O3 P2 C58 118.8(2)
C71 P2 C58 99.1(2)
O3 P2 C43 118.5(2)
C71 P2 C43 97.9(2)
C58 P2 C43 98.5(2)
O1 P4 C42 120.02(19)
O1 P4 C4 119.12(18)
C42 P4 C4 97.9(2)
O1 P4 C25 119.00(19)
C42 P4 C25 98.7(2)
C4 P4 C25 97.4(2)
O2 P1 C113 120.0(2)
O2 P1 C86 118.7(2)
C113 P1 C86 98.8(2)
O2 P1 C99 118.8(2)
C113 P1 C99 97.6(2)
C86 P1 C99 98.3(2)
O4 P3 C141 118.6(2)
O4 P3 C127 120.0(2)
C141 P3 C127 98.0(2)
O4 P3 C155 119.5(2)
C141 P3 C155 97.9(2)
C127 P3 C155 98.0(2)
C59 O5 C44 121.2(4)
C47 O6 C72 120.1(4)
C57 O7 C76 119.2(4)
C104 O9 C118 120.3(4)
C91 O8 C114 118.6(4)
C90 O10 C100 121.0(4)
C29 O13 C26 119.9(3)
C24 O12 C14 118.1(3)
C5 O11 C30 119.1(3)
C156 O16 C142 117.6(3)
C132 O14 C146 117.8(3)
C128 O15 C160 119.2(3)
C9 C10 C11 118.5(5)
C9 C10 H34 120.7
C11 C10 H34 120.7
C14 C4 C5 120.0(4)
C14 C4 P4 120.3(4)
C5 C4 P4 118.8(3)
C2 C3 C14 116.9(4)
C2 C3 H22 121.5
C14 C3 H22 121.5
C3 C2 C1 124.9(5)
C3 C2 H23 117.5
C1 C2 H23 117.5
O11 C5 C1 119.2(4)
O11 C5 C4 121.0(4)
C1 C5 C4 119.5(4)
C7 C6 C1 176.3(5)
C6 C7 C11 178.1(6)
C2 C1 C5 116.9(4)
C2 C1 C6 121.3(4)
C5 C1 C6 121.6(4)
C13 C12 C11 120.8(6)
C13 C12 H35 119.6
C11 C12 H35 119.6
C12 C11 C7 122.7(5)
C12 C11 C10 118.7(5)
C7 C11 C10 118.6(5)
C10 C9 C8 119.7(6)
C10 C9 H36 120.1
C8 C9 H36 120.1
C13 C8 C9 121.7(6)
C13 C8 H37 119.2
C9 C8 H37 119.2
C8 C13 C12 120.5(6)
C8 C13 H38 119.8
C12 C13 H38 119.8
C4 C14 C3 120.9(4)
C4 C14 O12 120.2(4)
C3 C14 O12 118.8(4)
C16 C17 C18 118.0(4)
C16 C17 C21 121.2(4)
C18 C17 C21 120.8(4)
C19 C18 C17 120.2(5)
C19 C18 H39 119.9
C17 C18 H39 119.9
C15 C16 C17 120.2(5)
C15 C16 H40 119.9
C17 C16 H40 119.9
C15 C20 C19 120.2(5)
C15 C20 H41 119.9
C19 C20 H41 119.9
C20 C19 C18 120.3(5)
C20 C19 H42 119.8
C18 C19 H42 119.8
C20 C15 C16 121.1(5)
C20 C15 H43 119.5
C16 C15 H43 119.5
C22 C21 C17 176.8(5)
C21 C22 C23 174.6(5)
O12 C24 C23 120.6(4)
O12 C24 C25 120.1(4)
C23 C24 C25 119.2(4)
C28 C27 C26 118.4(4)
C28 C27 H24 120.8
C26 C27 H24 120.8
C24 C23 C28 117.6(4)
C24 C23 C22 121.0(4)
C28 C23 C22 121.2(4)
C26 C25 C24 120.7(4)
C26 C25 P4 119.3(3)
C24 C25 P4 119.2(3)
C25 C26 O13 120.8(4)
C25 C26 C27 119.7(4)
O13 C26 C27 119.3(4)
C27 C28 C23 123.5(4)
C27 C28 H25 118.3
C23 C28 H25 118.3
O13 C29 C33 121.2(4)
O13 C29 C42 120.0(4)
C33 C29 C42 118.5(4)
C42 C30 O11 120.7(4)
C42 C30 C31 120.9(4)
O11 C30 C31 118.3(4)
C29 C33 C32 118.2(4)
C29 C33 C34 119.2(4)
C32 C33 C34 122.5(4)
C32 C31 C30 116.7(4)
C32 C31 H26 121.7
C30 C31 H26 121.7
C34 C35 C36 178.9(6)
C31 C32 C33 124.2(4)
C31 C32 H27 117.9
C33 C32 H27 117.9
C35 C34 C33 176.7(5)
C40 C41 C36 120.9(6)
C40 C41 H44 119.5
C36 C41 H44 119.5
C37 C36 C41 120.3(5)
C37 C36 C35 121.2(5)
C41 C36 C35 118.5(5)
C38 C37 C36 120.0(6)
C38 C37 H45 120.0
C36 C37 H45 120.0
C37 C38 C39 120.7(6)
C37 C38 H46 119.7
C39 C38 H46 119.7
C41 C40 C39 118.9(6)
C41 C40 H47 120.5
C39 C40 H47 120.5
C38 C39 C40 119.1(5)
C38 C39 H48 120.5
C40 C39 H48 120.5
C30 C42 C29 120.1(4)
C30 C42 P4 121.2(3)
C29 C42 P4 118.0(3)
C44 C43 C47 123.0(5)
C44 C43 P2 119.1(4)
C47 C43 P2 117.4(4)
C56 C45 C44 115.9(5)
C56 C45 H28 122.0
C44 C45 H28 122.0
O6 C47 C43 122.9(4)
O6 C47 C46 120.6(4)
C43 C47 C46 116.4(5)
C56 C46 C47 117.7(5)
C56 C46 C48 123.7(5)
C47 C46 C48 118.3(5)
C49 C48 C46 173.5(6)
C43 C44 O5 120.8(5)
C43 C44 C45 119.9(5)
O5 C44 C45 119.2(4)
C55 C50 C49 118.1(5)
C55 C50 C51 120.0(5)
C49 C50 C51 121.9(6)
C48 C49 C50 177.0(6)
C54 C55 C50 120.6(6)
C54 C55 H70 119.7
C50 C55 H70 119.7
C52 C51 C50 119.6(6)
C52 C51 H71 120.2
C50 C51 H71 120.2
C51 C52 C53 119.3(6)
C51 C52 H72 120.3
C53 C52 H72 120.3
C55 C54 C53 118.5(7)
C55 C54 H73 120.8
C53 C54 H73 120.8
C52 C53 C54 122.0(6)
C52 C53 H74 119.0
C54 C53 H74 119.0
C45 C56 C46 126.0(5)
C45 C56 H29 117.0
C46 C56 H29 117.0
O5 C59 C60 122.8(5)
O5 C59 C58 119.6(4)
C60 C59 C58 117.3(5)
C57 C58 C59 122.1(5)
C57 C58 P2 119.7(4)
C59 C58 P2 117.8(4)
C58 C57 O7 122.8(5)
C58 C57 C62 120.1(5)
O7 C57 C62 117.1(5)
C62 C61 C60 126.8(5)
C62 C61 H30 116.6
C60 C61 H30 116.6
C61 C62 C57 114.8(5)
C61 C62 H31 122.6
C57 C62 H31 122.6
C59 C60 C61 117.9(5)
C59 C60 C63 118.2(5)
C61 C60 C63 123.9(5)
C64 C63 C60 176.1(6)
C63 C64 C65 175.9(5)
C67 C66 C65 120.4(5)
C67 C66 H75 119.8
C65 C66 H75 119.8
C68 C67 C66 120.7(5)
C68 C67 H76 119.7
C66 C67 H76 119.7
C69 C70 C65 119.9(5)
C69 C70 H77 120.1
C65 C70 H77 120.1
C66 C65 C70 119.8(5)
C66 C65 C64 122.5(5)
C70 C65 C64 117.7(5)
C67 C68 C69 120.1(5)
C67 C68 H78 119.9
C69 C68 H78 119.9
C70 C69 C68 119.2(5)
C70 C69 H79 120.4
C68 C69 H79 120.4
C72 C71 C76 120.9(4)
C72 C71 P2 120.3(4)
C76 C71 P2 118.3(4)
O6 C72 C71 121.8(4)
O6 C72 C77 120.1(4)
C71 C72 C77 118.1(5)
C76 C75 C74 116.4(5)
C76 C75 C79 120.7(5)
C74 C75 C79 122.8(5)
C92 C73 C94 119.6(5)
C92 C73 H7 120.2
C94 C73 H7 120.2
C75 C76 O7 118.8(5)
C75 C76 C71 120.4(5)
O7 C76 C71 120.6(4)
C77 C74 C75 125.9(5)
C77 C74 H32 117.1
C75 C74 H32 117.1
C74 C77 C72 116.6(5)
C74 C77 H33 121.7
C72 C77 H33 121.7
C79 C78 C80 178.4(7)
C78 C79 C75 176.9(7)
C83 C82 C81 120.4(7)
C83 C82 H80 119.8
C81 C82 H80 119.8
C85 C80 C81 119.4(6)
C85 C80 C78 119.0(6)
C81 C80 C78 121.6(6)
C82 C81 C80 120.2(7)
C82 C81 H81 119.9
C80 C81 H81 119.9
C84 C83 C82 118.9(7)
C84 C83 H82 120.5
C82 C83 H82 120.5
C83 C84 C85 121.2(8)
C83 C84 H83 119.4
C85 C84 H83 119.4
C80 C85 C84 119.9(7)
C80 C85 H84 120.1
C84 C85 H84 120.1
C89 C90 O10 121.5(4)
C89 C90 C86 118.6(5)
O10 C90 C86 119.7(4)
C91 C86 C90 122.1(5)
C91 C86 P1 119.4(4)
C90 C86 P1 118.2(4)
C88 C87 C91 116.7(5)
C88 C87 H1 121.7
C91 C87 H1 121.7
C87 C88 C89 125.1(5)
C87 C88 H2 117.5
C89 C88 H2 117.5
C90 C89 C88 117.4(5)
C90 C89 C98 119.2(5)
C88 C89 C98 123.4(5)
C86 C91 O8 122.4(5)
C86 C91 C87 119.4(5)
O8 C91 C87 118.1(5)
C93 C96 C95 120.4(5)
C93 C96 C97 121.6(5)
C95 C96 C97 117.9(5)
C97 C98 C89 175.9(6)
C73 C92 C93 120.7(5)
C73 C92 H8 119.6
C93 C92 H8 119.6
C92 C93 C96 120.0(5)
C92 C93 H9 120.0
C96 C93 H9 120.0
C98 C97 C96 175.6(5)
C96 C95 C94 119.6(5)
C96 C95 H10 120.2
C94 C95 H10 120.2
C95 C94 C73 119.6(5)
C95 C94 H11 120.2
C73 C94 H11 120.2
O9 C104 C99 122.9(4)
O9 C104 C103 120.2(4)
C99 C104 C103 116.6(5)
C99 C100 O10 120.6(5)
C99 C100 C101 120.7(5)
O10 C100 C101 118.6(5)
C100 C99 C104 123.1(5)
C100 C99 P1 118.6(4)
C104 C99 P1 118.0(4)
C102 C103 C104 117.1(5)
C102 C103 C105 122.6(5)
C104 C103 C105 120.2(5)
C106 C105 C103 176.5(6)
C105 C106 C107 178.3(6)
C102 C101 C100 115.0(5)
C102 C101 H3 122.5
C100 C101 H3 122.5
C101 C102 C103 126.5(6)
C101 C102 H4 116.7
C103 C102 H4 116.7
C106 C107 C112 121.1(5)
C106 C107 C108 120.2(6)
C112 C107 C108 118.7(6)
C107 C108 C109 118.1(7)
C107 C108 H12 121.0
C109 C108 H12 121.0
C111 C110 C109 123.6(9)
C111 C110 H13 118.2
C109 C110 H13 118.2
C111 C112 C107 119.9(6)
C111 C112 H14 120.1
C107 C112 H14 120.1
C110 C111 C112 120.4(9)
C110 C111 H15 119.8
C112 C111 H15 119.8
C110 C109 C108 119.3(8)
C110 C109 H16 120.4
C108 C109 H16 120.4
C118 C113 C114 120.8(4)
C118 C113 P1 120.1(4)
C114 C113 P1 118.6(3)
C116 C117 C118 117.0(5)
C116 C117 H5 121.5
C118 C117 H5 121.5
O9 C118 C113 122.1(4)
O9 C118 C117 119.8(4)
C113 C118 C117 118.1(5)
C117 C116 C115 125.6(5)
C117 C116 H6 117.2
C115 C116 H6 117.2
C115 C114 C113 120.9(5)
C115 C114 O8 118.5(5)
C113 C114 O8 120.5(4)
C114 C115 C116 116.2(5)
C114 C115 C119 120.8(5)
C116 C115 C119 122.7(5)
C119 C120 C121 175.9(6)
C120 C119 C115 176.1(6)
C122 C121 C126 118.8(5)
C122 C121 C120 118.7(5)
C126 C121 C120 122.5(5)
C125 C126 C121 120.8(5)
C125 C126 H17 119.6
C121 C126 H17 119.6
C123 C124 C125 118.2(5)
C123 C124 H18 120.9
C125 C124 H18 120.9
C126 C125 C124 120.2(5)
C126 C125 H19 119.9
C124 C125 H19 119.9
C122 C123 C124 120.2(6)
C122 C123 H20 119.9
C124 C123 H20 119.9
C121 C122 C123 121.8(5)
C121 C122 H21 119.1
C123 C122 H21 119.1
O15 C128 C127 121.8(4)
O15 C128 C129 119.3(4)
C127 C128 C129 118.7(5)
C132 C130 C131 117.1(5)
C132 C130 C133 119.4(5)
C131 C130 C133 123.3(5)
O14 C132 C130 118.6(4)
O14 C132 C127 121.3(4)
C130 C132 C127 120.0(5)
C132 C127 C128 120.8(4)
C132 C127 P3 118.8(4)
C128 C127 P3 119.6(4)
C129 C131 C130 123.7(5)
C129 C131 H49 118.1
C130 C131 H49 118.1
C131 C129 C128 118.3(5)
C131 C129 H50 120.9
C128 C129 H50 120.9
C134 C133 C130 175.2(6)
C140 C135 C136 118.8(6)
C140 C135 C134 120.5(5)
C136 C135 C134 120.7(6)
C133 C134 C135 178.1(7)
C137 C136 C135 121.8(8)
C137 C136 H51 119.1
C135 C136 H51 119.1
C136 C137 C138 120.8(9)
C136 C137 H52 119.6
C138 C137 H52 119.6
C140 C139 C138 118.0(9)
C140 C139 H53 121.0
C138 C139 H53 121.0
C137 C138 C139 120.0(8)
C137 C138 H54 120.0
C139 C138 H54 120.0
C135 C140 C139 120.6(8)
C135 C140 H55 119.7
C139 C140 H55 119.7
C146 C141 C142 119.9(4)
C146 C141 P3 119.9(4)
C142 C141 P3 119.6(3)
C143 C142 O16 119.5(4)
C143 C142 C141 120.4(4)
O16 C142 C141 120.1(4)
C145 C144 C143 122.5(4)
C145 C144 H56 118.7
C143 C144 H56 118.7
C142 C143 C144 117.6(4)
C142 C143 C147 121.8(4)
C144 C143 C147 120.4(4)
C146 C145 C144 118.2(4)
C146 C145 H57 120.9
C144 C145 H57 120.9
C145 C146 C141 120.3(4)
C145 C146 O14 119.0(4)
C141 C146 O14 120.6(4)
C147 C148 C149 177.0(6)
C148 C147 C143 174.3(5)
C153 C154 C149 121.4(5)
C153 C154 H58 119.3
C149 C154 H58 119.3
C149 C150 C151 119.6(5)
C149 C150 H59 120.2
C151 C150 H59 120.2
C154 C149 C150 118.8(5)
C154 C149 C148 121.9(5)
C150 C149 C148 119.4(5)
C152 C153 C154 119.6(6)
C152 C153 H60 120.2
C154 C153 H60 120.2
C153 C152 C151 120.8(6)
C153 C152 H61 119.6
C151 C152 H61 119.6
C152 C151 C150 119.8(6)
C152 C151 H62 120.1
C150 C151 H62 120.1
O15 C160 C159 118.7(4)
O15 C160 C155 120.9(4)
C159 C160 C155 120.3(4)
C160 C159 C158 117.5(4)
C160 C159 C161 121.4(4)
C158 C159 C161 120.9(4)
C156 C155 C160 119.5(4)
C156 C155 P3 119.4(3)
C160 C155 P3 120.1(3)
C155 C156 C157 120.9(4)
C155 C156 O16 120.9(4)
C157 C156 O16 118.2(4)
C162 C161 C159 176.0(5)
C157 C158 C159 123.1(4)
C157 C158 H63 118.4
C159 C158 H63 118.4
C168 C163 C164 117.3(5)
C168 C163 C162 121.0(4)
C164 C163 C162 121.8(5)
C167 C166 C165 119.4(5)
C167 C166 H64 120.3
C165 C166 H64 120.3
C161 C162 C163 179.5(5)
C158 C157 C156 117.3(4)
C158 C157 H65 121.3
C156 C157 H65 121.3
C163 C168 C167 121.4(5)
C163 C168 H66 119.3
C167 C168 H66 119.3
C166 C167 C168 120.3(5)
C166 C167 H67 119.9
C168 C167 H67 119.9
C165 C164 C163 120.4(6)
C165 C164 H68 119.8
C163 C164 H68 119.8
C166 C165 C164 121.3(6)
C166 C165 H69 119.4
C164 C165 H69 119.4
Cl3 C169 Cl2 110.5(3)
Cl3 C169 Cl1 110.4(3)
Cl2 C169 Cl1 109.7(3)
Cl3 C169 H85 108.7
Cl2 C169 H85 108.7
Cl1 C169 H85 108.7
Cl4 C170 Cl6 109.7(3)
Cl4 C170 Cl5 110.9(3)
Cl6 C170 Cl5 110.7(3)
Cl4 C170 H86 108.5
Cl6 C170 H86 108.5
Cl5 C170 H86 108.5
Cl7 C171 Cl8 113.4(5)
Cl7 C171 Cl12 115.9(5)
Cl8 C171 Cl12 105.1(6)
Cl15 C171 Cl13 118.6(8)
Cl15 C171 Cl14 105.7(8)
Cl13 C171 Cl14 103.3(6)
Cl7 C171 H87 107.3
Cl8 C171 H87 107.3
Cl12 C171 H87 107.3
Cl15 C171 H88 109.6
Cl13 C171 H88 109.6
Cl14 C171 H88 109.6
Cl9 C172 Cl11 109.8(4)
Cl9 C172 Cl10 108.5(4)
Cl11 C172 Cl10 109.1(4)
Cl9 C172 H89 109.8
Cl11 C172 H89 109.8
Cl10 C172 H89 109.8

loop_
_geom_bond_atom_site_label_1
_geom_bond_atom_site_label_2
_geom_bond_distance
P2 O3 1.476(3)
P2 C71 1.735(5)
P2 C58 1.737(5)
P2 C43 1.773(5)
P4 O1 1.478(3)
P4 C42 1.742(4)
P4 C4 1.753(4)
P4 C25 1.766(4)
P1 O2 1.475(3)
P1 C113 1.739(5)
P1 C86 1.741(5)
P1 C99 1.777(6)
P3 O4 1.475(3)
P3 C141 1.748(5)
P3 C127 1.753(5)
P3 C155 1.757(5)
Cl1 C169 1.765(5)
O5 C59 1.368(6)
O5 C44 1.378(6)
O6 C47 1.343(6)
O6 C72 1.362(6)
O7 C57 1.378(6)
O7 C76 1.401(6)
O9 C104 1.345(6)
O9 C118 1.364(6)
O8 C91 1.383(6)
O8 C114 1.412(6)
O10 C90 1.377(6)
O10 C100 1.395(6)
O13 C29 1.376(5)
O13 C26 1.380(5)
O12 C24 1.376(5)
O12 C14 1.391(5)
O11 C5 1.381(5)
O11 C30 1.381(5)
O16 C156 1.392(5)
O16 C142 1.394(5)
O14 C132 1.391(6)
O14 C146 1.393(5)
O15 C128 1.379(6)
O15 C160 1.382(5)
C10 C9 1.370(7)
C10 C11 1.425(7)
C10 H34 0.9500
C4 C14 1.387(6)
C4 C5 1.412(6)
C3 C2 1.366(7)
C3 C14 1.389(6)
C3 H22 0.9500
C2 C1 1.396(7)
C2 H23 0.9500
C5 C1 1.396(6)
C6 C7 1.201(7)
C6 C1 1.432(7)
C7 C11 1.409(7)
C12 C13 1.347(8)
C12 C11 1.386(7)
C12 H35 0.9500
C9 C8 1.379(8)
C9 H36 0.9500
C8 C13 1.336(9)
C8 H37 0.9500
C13 H38 0.9500
C17 C16 1.378(6)
C17 C18 1.409(7)
C17 C21 1.428(6)
C18 C19 1.373(7)
C18 H39 0.9500
C16 C15 1.378(7)
C16 H40 0.9500
C20 C15 1.351(8)
C20 C19 1.361(7)
C20 H41 0.9500
C19 H42 0.9500
C15 H43 0.9500
C21 C22 1.203(6)
C22 C23 1.435(6)
C24 C23 1.383(6)
C24 C25 1.414(6)
C27 C28 1.359(6)
C27 C26 1.393(6)
C27 H24 0.9500
C23 C28 1.402(6)
C25 C26 1.375(6)
C28 H25 0.9500
C29 C33 1.377(6)
C29 C42 1.441(6)
C30 C42 1.364(6)
C30 C31 1.407(6)
C33 C32 1.398(6)
C33 C34 1.438(7)
C31 C32 1.370(6)
C31 H26 0.9500
C35 C34 1.198(6)
C35 C36 1.462(7)
C32 H27 0.9500
C41 C40 1.364(7)
C41 C36 1.381(7)
C41 H44 0.9500
C36 C37 1.366(8)
C37 C38 1.366(8)
C37 H45 0.9500
C38 C39 1.388(10)
C38 H46 0.9500
C40 C39 1.412(9)
C40 H47 0.9500
C39 H48 0.9500
C43 C44 1.369(7)
C43 C47 1.411(7)
C45 C56 1.365(7)
C45 C44 1.404(7)
C45 H28 0.9500
C47 C46 1.412(7)
C46 C56 1.383(7)
C46 C48 1.432(7)
C48 C49 1.204(7)
C50 C55 1.378(8)
C50 C49 1.398(7)
C50 C51 1.407(7)
C55 C54 1.359(9)
C55 H70 0.9500
C51 C52 1.354(7)
C51 H71 0.9500
C52 C53 1.377(9)
C52 H72 0.9500
C54 C53 1.387(9)
C54 H73 0.9500
C53 H74 0.9500
C56 H29 0.9500
C59 C60 1.368(7)
C59 C58 1.453(7)
C58 C57 1.349(7)
C57 C62 1.441(8)
C61 C62 1.356(7)
C61 C60 1.397(7)
C61 H30 0.9500
C62 H31 0.9500
C60 C63 1.433(7)
C63 C64 1.201(7)
C64 C65 1.442(7)
C66 C67 1.362(7)
C66 C65 1.376(7)
C66 H75 0.9500
C67 C68 1.361(8)
C67 H76 0.9500
C70 C69 1.382(8)
C70 C65 1.384(7)
C70 H77 0.9500
C68 C69 1.395(8)
C68 H78 0.9500
C69 H79 0.9500
C71 C72 1.377(6)
C71 C76 1.419(7)
C72 C77 1.443(7)
C75 C76 1.377(7)
C75 C74 1.380(7)
C75 C79 1.437(8)
C73 C92 1.361(8)
C73 C94 1.396(8)
C73 H7 0.9500
C74 C77 1.370(7)
C74 H32 0.9500
C77 H33 0.9500
C78 C79 1.202(8)
C78 C80 1.457(8)
C82 C83 1.360(10)
C82 C81 1.367(9)
C82 H80 0.9500
C80 C85 1.330(9)
C80 C81 1.375(8)
C81 H81 0.9500
C83 C84 1.337(11)
C83 H82 0.9500
C84 C85 1.393(11)
C84 H83 0.9500
C85 H84 0.9500
C90 C89 1.362(7)
C90 C86 1.436(7)
C86 C91 1.352(7)
C87 C88 1.360(7)
C87 C91 1.422(7)
C87 H1 0.9500
C88 C89 1.409(7)
C88 H2 0.9500
C89 C98 1.436(7)
C96 C93 1.370(7)
C96 C95 1.375(7)
C96 C97 1.450(7)
C98 C97 1.198(7)
C92 C93 1.370(7)
C92 H8 0.9500
C93 H9 0.9500
C95 C94 1.382(8)
C95 H10 0.9500
C94 H11 0.9500
C104 C99 1.401(7)
C104 C103 1.413(7)
C100 C99 1.375(7)
C100 C101 1.398(7)
C103 C102 1.398(7)
C103 C105 1.430(8)
C105 C106 1.215(8)
C106 C107 1.393(8)
C101 C102 1.362(7)
C101 H3 0.9500
C102 H4 0.9500
C107 C112 1.398(8)
C107 C108 1.407(8)
C108 C109 1.422(11)
C108 H12 0.9500
C110 C111 1.322(11)
C110 C109 1.326(12)
C110 H13 0.9500
C112 C111 1.367(8)
C112 H14 0.9500
C111 H15 0.9500
C109 H16 0.9500
C113 C118 1.385(6)
C113 C114 1.403(7)
C117 C116 1.356(7)
C117 C118 1.445(7)
C117 H5 0.9500
C116 C115 1.392(7)
C116 H6 0.9500
C114 C115 1.380(7)
C115 C119 1.443(8)
C120 C119 1.205(7)
C120 C121 1.449(8)
C121 C122 1.355(7)
C121 C126 1.392(7)
C126 C125 1.364(7)
C126 H17 0.9500
C124 C123 1.382(8)
C124 C125 1.413(8)
C124 H18 0.9500
C125 H19 0.9500
C123 C122 1.377(8)
C123 H20 0.9500
C122 H21 0.9500
C128 C127 1.396(6)
C128 C129 1.399(7)
C130 C132 1.392(6)
C130 C131 1.394(7)
C130 C133 1.435(7)
C132 C127 1.394(7)
C131 C129 1.374(7)
C131 H49 0.9500
C129 H50 0.9500
C133 C134 1.190(7)
C135 C140 1.371(9)
C135 C136 1.376(8)
C135 C134 1.430(8)
C136 C137 1.331(11)
C136 H51 0.9500
C137 C138 1.354(14)
C137 H52 0.9500
C139 C140 1.390(10)
C139 C138 1.408(14)
C139 H53 0.9500
C138 H54 0.9500
C140 H55 0.9500
C141 C146 1.384(6)
C141 C142 1.401(6)
C142 C143 1.382(6)
C144 C145 1.386(7)
C144 C143 1.401(6)
C144 H56 0.9500
C143 C147 1.426(7)
C145 C146 1.384(7)
C145 H57 0.9500
C148 C147 1.191(7)
C148 C149 1.439(7)
C154 C153 1.360(8)
C154 C149 1.381(7)
C154 H58 0.9500
C150 C149 1.381(7)
C150 C151 1.382(8)
C150 H59 0.9500
C153 C152 1.352(9)
C153 H60 0.9500
C152 C151 1.374(9)
C152 H61 0.9500
C151 H62 0.9500
C160 C159 1.386(6)
C160 C155 1.404(6)
C159 C158 1.399(7)
C159 C161 1.434(6)
C155 C156 1.383(6)
C156 C157 1.391(6)
C161 C162 1.190(6)
C158 C157 1.389(6)
C158 H63 0.9500
C163 C168 1.378(7)
C163 C164 1.379(7)
C163 C162 1.437(6)
C166 C167 1.342(8)
C166 C165 1.359(9)
C166 H64 0.9500
C157 H65 0.9500
C168 C167 1.385(7)
C168 H66 0.9500
C167 H67 0.9500
C164 C165 1.376(8)
C164 H68 0.9500
C165 H69 0.9500
Cl2 C169 1.758(5)
Cl3 C169 1.752(5)
C169 H85 1.0000
Cl4 C170 1.746(5)
Cl5 C170 1.752(6)
Cl6 C170 1.749(5)
Cl7 C171 1.674(12)
Cl8 C171 1.752(11)
Cl9 C172 1.738(7)
Cl10 C172 1.776(8)
Cl11 C172 1.744(7)
Cl12 C171 1.757(9)
C170 H86 1.0000
C171 Cl15 1.67(2)
C171 Cl13 1.777(13)
C171 Cl14 1.899(15)
C171 H87 1.0000
C171 H88 1.0000
C172 H89 1.0000

loop_
_geom_torsion_atom_site_label_1
_geom_torsion_atom_site_label_2
_geom_torsion_atom_site_label_3
_geom_torsion_atom_site_label_4
_geom_torsion
O1 P4 C4 C14 93.9(4)
C42 P4 C4 C14 -135.2(4)
C25 P4 C4 C14 -35.3(4)
O1 P4 C4 C5 -97.1(4)
C42 P4 C4 C5 33.9(4)
C25 P4 C4 C5 133.7(3)
C14 C3 C2 C1 -4.2(7)
C30 O11 C5 C1 136.5(4)
C30 O11 C5 C4 -36.6(5)
C14 C4 C5 O11 165.5(4)
P4 C4 C5 O11 -3.5(5)
C14 C4 C5 C1 -7.6(6)
P4 C4 C5 C1 -176.7(3)
C3 C2 C1 C5 6.8(7)
C3 C2 C1 C6 -168.1(5)
O11 C5 C1 C2 -173.9(4)
C4 C5 C1 C2 -0.6(6)
O11 C5 C1 C6 1.0(6)
C4 C5 C1 C6 174.3(4)
C13 C12 C11 C7 177.8(6)
C13 C12 C11 C10 -0.2(8)
C9 C10 C11 C12 2.5(8)
C9 C10 C11 C7 -175.6(5)
C11 C10 C9 C8 -3.1(9)
C10 C9 C8 C13 1.5(11)
C9 C8 C13 C12 0.8(12)
C11 C12 C13 C8 -1.4(10)
C5 C4 C14 C3 10.5(6)
P4 C4 C14 C3 179.4(3)
C5 C4 C14 O12 -166.0(4)
P4 C4 C14 O12 2.9(6)
C2 C3 C14 C4 -4.6(6)
C2 C3 C14 O12 171.9(4)
C24 O12 C14 C4 41.2(5)
C24 O12 C14 C3 -135.4(4)
C16 C17 C18 C19 -0.7(7)
C21 C17 C18 C19 -178.1(5)
C18 C17 C16 C15 0.0(7)
C21 C17 C16 C15 177.4(5)
C15 C20 C19 C18 -0.7(9)
C17 C18 C19 C20 1.1(8)
C19 C20 C15 C16 0.0(9)
C17 C16 C15 C20 0.4(9)
C14 O12 C24 C23 135.3(4)
C14 O12 C24 C25 -41.4(5)
O12 C24 C23 C28 -176.3(4)
C25 C24 C23 C28 0.4(6)
O12 C24 C23 C22 -0.8(6)
C25 C24 C23 C22 175.9(4)
O12 C24 C25 C26 168.0(4)
C23 C24 C25 C26 -8.6(6)
O12 C24 C25 P4 -1.9(5)
C23 C24 C25 P4 -178.6(3)
O1 P4 C25 C26 95.3(4)
C42 P4 C25 C26 -36.3(4)
C4 P4 C25 C26 -135.5(4)
O1 P4 C25 C24 -94.6(4)
C42 P4 C25 C24 133.8(3)
C4 P4 C25 C24 34.6(4)
C24 C25 C26 O13 -165.6(4)
P4 C25 C26 O13 4.3(6)
C24 C25 C26 C27 10.6(6)
P4 C25 C26 C27 -179.5(3)
C29 O13 C26 C25 38.2(6)
C29 O13 C26 C27 -138.1(4)
C28 C27 C26 C25 -4.1(6)
C28 C27 C26 O13 172.2(4)
C26 C27 C28 C23 -4.4(7)
C24 C23 C28 C27 6.3(6)
C22 C23 C28 C27 -169.3(4)
C26 O13 C29 C33 136.7(4)
C26 O13 C29 C42 -37.4(5)
C5 O11 C30 C42 35.9(5)
C5 O11 C30 C31 -141.7(4)
O13 C29 C33 C32 -175.3(4)
C42 C29 C33 C32 -1.0(6)
O13 C29 C33 C34 1.1(6)
C42 C29 C33 C34 175.3(4)
C42 C30 C31 C32 -6.3(6)
O11 C30 C31 C32 171.3(4)
C30 C31 C32 C33 -4.3(7)
C29 C33 C32 C31 7.9(7)
C34 C33 C32 C31 -168.4(4)
C40 C41 C36 C37 1.6(8)
C40 C41 C36 C35 -177.1(5)
C41 C36 C37 C38 -1.9(8)
C35 C36 C37 C38 176.7(5)
C36 C37 C38 C39 0.4(9)
C36 C41 C40 C39 0.3(8)
C37 C38 C39 C40 1.4(9)
C41 C40 C39 C38 -1.8(8)
O11 C30 C42 C29 -164.6(4)
C31 C30 C42 C29 12.9(6)
O11 C30 C42 P4 5.6(6)
C31 C30 C42 P4 -176.9(3)
O13 C29 C42 C30 165.2(4)
C33 C29 C42 C30 -9.0(6)
O13 C29 C42 P4 -5.3(5)
C33 C29 C42 P4 -179.5(3)
O1 P4 C42 C30 94.7(4)
C4 P4 C42 C30 -35.6(4)
C25 P4 C42 C30 -134.4(4)
O1 P4 C42 C29 -94.9(4)
C4 P4 C42 C29 134.8(3)
C25 P4 C42 C29 36.1(4)
O3 P2 C43 C44 91.5(4)
C71 P2 C43 C44 -138.5(4)
C58 P2 C43 C44 -38.0(4)
O3 P2 C43 C47 -96.2(4)
C71 P2 C43 C47 33.8(4)
C58 P2 C43 C47 134.4(4)
C72 O6 C47 C43 -33.2(6)
C72 O6 C47 C46 143.1(4)
C44 C43 C47 O6 167.0(4)
P2 C43 C47 O6 -5.0(6)
C44 C43 C47 C46 -9.4(7)
P2 C43 C47 C46 178.6(3)
O6 C47 C46 C56 -175.6(4)
C43 C47 C46 C56 1.0(6)
O6 C47 C46 C48 -1.2(7)
C43 C47 C46 C48 175.3(4)
C47 C43 C44 O5 -165.1(4)
P2 C43 C44 O5 6.8(6)
C47 C43 C44 C45 11.1(7)
P2 C43 C44 C45 -177.0(3)
C59 O5 C44 C43 36.0(6)
C59 O5 C44 C45 -140.3(4)
C56 C45 C44 C43 -3.9(7)
C56 C45 C44 O5 172.4(4)
C49 C50 C55 C54 -178.9(5)
C51 C50 C55 C54 -0.5(8)
C55 C50 C51 C52 -0.5(8)
C49 C50 C51 C52 177.9(5)
C50 C51 C52 C53 1.0(9)
C50 C55 C54 C53 0.9(8)
C51 C52 C53 C54 -0.5(9)
C55 C54 C53 C52 -0.5(9)
C44 C45 C56 C46 -4.7(7)
C47 C46 C56 C45 6.2(7)
C48 C46 C56 C45 -167.9(5)
C44 O5 C59 C60 138.7(5)
C44 O5 C59 C58 -35.7(6)
O5 C59 C58 C57 165.6(4)
C60 C59 C58 C57 -9.2(7)
O5 C59 C58 P2 -6.8(6)
C60 C59 C58 P2 178.5(4)
O3 P2 C58 C57 95.3(4)
C71 P2 C58 C57 -36.0(4)
C43 P2 C58 C57 -135.5(4)
O3 P2 C58 C59 -92.2(4)
C71 P2 C58 C59 136.6(4)
C43 P2 C58 C59 37.1(4)
C59 C58 C57 O7 -166.7(4)
P2 C58 C57 O7 5.6(6)
C59 C58 C57 C62 10.7(7)
P2 C58 C57 C62 -177.1(4)
C76 O7 C57 C58 33.3(7)
C76 O7 C57 C62 -144.1(5)
C60 C61 C62 C57 -5.4(8)
C58 C57 C62 C61 -3.5(7)
O7 C57 C62 C61 174.0(4)
O5 C59 C60 C61 -174.0(4)
C58 C59 C60 C61 0.6(7)
O5 C59 C60 C63 5.8(7)
C58 C59 C60 C63 -179.6(4)
C62 C61 C60 C59 6.7(8)
C62 C61 C60 C63 -173.0(5)
C65 C66 C67 C68 -0.1(7)
C67 C66 C65 C70 1.3(6)
C67 C66 C65 C64 -175.2(4)
C69 C70 C65 C66 -1.7(7)
C69 C70 C65 C64 175.0(4)
C66 C67 C68 C69 -0.6(7)
C65 C70 C69 C68 0.9(7)
C67 C68 C69 C70 0.2(7)
O3 P2 C71 C72 93.5(4)
C58 P2 C71 C72 -135.8(4)
C43 P2 C71 C72 -35.8(4)
O3 P2 C71 C76 -94.3(4)
C58 P2 C71 C76 36.4(4)
C43 P2 C71 C76 136.4(4)
C47 O6 C72 C71 32.0(6)
C47 O6 C72 C77 -146.0(4)
C76 C71 C72 O6 -164.1(4)
P2 C71 C72 O6 7.9(6)
C76 C71 C72 C77 14.0(7)
P2 C71 C72 C77 -174.0(4)
C74 C75 C76 O7 -175.3(4)
C79 C75 C76 O7 0.9(8)
C74 C75 C76 C71 -0.2(7)
C79 C75 C76 C71 175.9(5)
C57 O7 C76 C75 143.7(5)
C57 O7 C76 C71 -31.3(6)
C72 C71 C76 C75 -10.9(7)
P2 C71 C76 C75 176.9(4)
C72 C71 C76 O7 164.0(4)
P2 C71 C76 O7 -8.1(6)
C76 C75 C74 C77 8.5(8)
C79 C75 C74 C77 -167.6(5)
C75 C74 C77 C72 -5.2(8)
O6 C72 C77 C74 171.9(4)
C71 C72 C77 C74 -6.2(7)
C83 C82 C81 C80 -0.6(13)
C85 C80 C81 C82 3.5(12)
C78 C80 C81 C82 -179.9(7)
C81 C82 C83 C84 -2.8(15)
C82 C83 C84 C85 3.2(17)
C81 C80 C85 C84 -3.1(14)
C78 C80 C85 C84 -179.7(9)
C83 C84 C85 C80 -0.3(17)
C100 O10 C90 C89 -139.9(5)
C100 O10 C90 C86 35.3(6)
C89 C90 C86 C91 8.3(7)
O10 C90 C86 C91 -167.0(4)
C89 C90 C86 P1 -177.5(4)
O10 C90 C86 P1 7.2(6)
O2 P1 C86 C91 -94.4(4)
C113 P1 C86 C91 37.1(4)
C99 P1 C86 C91 136.2(4)
O2 P1 C86 C90 91.2(4)
C113 P1 C86 C90 -137.3(4)
C99 P1 C86 C90 -38.2(4)
C91 C87 C88 C89 4.5(7)
O10 C90 C89 C88 174.0(4)
C86 C90 C89 C88 -1.2(7)
O10 C90 C89 C98 -6.1(7)
C86 C90 C89 C98 178.8(4)
C87 C88 C89 C90 -5.2(8)
C87 C88 C89 C98 174.9(5)
C90 C86 C91 O8 168.1(4)
P1 C86 C91 O8 -6.1(6)
C90 C86 C91 C87 -9.0(7)
P1 C86 C91 C87 176.8(4)
C114 O8 C91 C86 -34.2(6)
C114 O8 C91 C87 143.0(4)
C88 C87 C91 C86 2.7(7)
C88 C87 C91 O8 -174.5(4)
C94 C73 C92 C93 1.3(7)
C73 C92 C93 C96 -0.4(7)
C95 C96 C93 C92 -0.8(7)
C97 C96 C93 C92 175.9(4)
C93 C96 C95 C94 0.9(7)
C97 C96 C95 C94 -175.8(4)
C96 C95 C94 C73 0.0(7)
C92 C73 C94 C95 -1.1(8)
C118 O9 C104 C99 30.9(6)
C118 O9 C104 C103 -143.0(4)
C90 O10 C100 C99 -34.7(6)
C90 O10 C100 C101 141.1(4)
O10 C100 C99 C104 165.6(4)
C101 C100 C99 C104 -10.2(7)
O10 C100 C99 P1 -8.3(6)
C101 C100 C99 P1 175.9(4)
O9 C104 C99 C100 -166.5(4)
C103 C104 C99 C100 7.7(7)
O9 C104 C99 P1 7.5(6)
C103 C104 C99 P1 -178.4(3)
O2 P1 C99 C100 -90.1(4)
C113 P1 C99 C100 139.3(4)
C86 P1 C99 C100 39.2(4)
O2 P1 C99 C104 95.7(4)
C113 P1 C99 C104 -34.9(4)
C86 P1 C99 C104 -135.0(4)
O9 C104 C103 C102 175.2(4)
C99 C104 C103 C102 0.8(6)
O9 C104 C103 C105 -1.1(7)
C99 C104 C103 C105 -175.5(4)
C99 C100 C101 C102 3.5(7)
O10 C100 C101 C102 -172.4(4)
C100 C101 C102 C103 5.5(7)
C104 C103 C102 C101 -7.6(7)
C105 C103 C102 C101 168.5(5)
C106 C107 C108 C109 178.5(5)
C112 C107 C108 C109 -0.8(7)
C106 C107 C112 C111 -179.8(5)
C108 C107 C112 C111 -0.5(8)
C109 C110 C111 C112 -1.1(12)
C107 C112 C111 C110 1.4(9)
C111 C110 C109 C108 -0.3(12)
C107 C108 C109 C110 1.2(9)
O2 P1 C113 C118 -95.0(4)
C86 P1 C113 C118 134.5(4)
C99 P1 C113 C118 34.8(4)
O2 P1 C113 C114 93.6(4)
C86 P1 C113 C114 -37.0(4)
C99 P1 C113 C114 -136.7(4)
C104 O9 C118 C113 -31.7(6)
C104 O9 C118 C117 146.4(4)
C114 C113 C118 O9 164.5(4)
P1 C113 C118 O9 -6.8(6)
C114 C113 C118 C117 -13.7(6)
P1 C113 C118 C117 175.0(3)
C116 C117 C118 O9 -171.9(4)
C116 C117 C118 C113 6.3(6)
C118 C117 C116 C115 4.3(7)
C118 C113 C114 C115 10.8(7)
P1 C113 C114 C115 -177.7(3)
C118 C113 C114 O8 -164.2(4)
P1 C113 C114 O8 7.2(6)
C91 O8 C114 C115 -142.0(4)
C91 O8 C114 C113 33.2(6)
C113 C114 C115 C116 -0.4(7)
O8 C114 C115 C116 174.8(4)
C113 C114 C115 C119 -174.4(4)
O8 C114 C115 C119 0.7(7)
C117 C116 C115 C114 -7.3(7)
C117 C116 C115 C119 166.6(5)
C122 C121 C126 C125 -0.6(7)
C120 C121 C126 C125 180.0(5)
C121 C126 C125 C124 -1.1(7)
C123 C124 C125 C126 1.4(8)
C125 C124 C123 C122 -0.1(9)
C126 C121 C122 C123 2.0(9)
C120 C121 C122 C123 -178.6(5)
C124 C123 C122 C121 -1.7(9)
C160 O15 C128 C127 -33.9(6)
C160 O15 C128 C129 142.2(4)
C146 O14 C132 C130 -137.8(4)
C146 O14 C132 C127 38.5(6)
C131 C130 C132 O14 176.3(4)
C133 C130 C132 O14 1.0(7)
C131 C130 C132 C127 -0.1(7)
C133 C130 C132 C127 -175.4(4)
O14 C132 C127 C128 -166.2(4)
C130 C132 C127 C128 10.1(7)
O14 C132 C127 P3 3.6(6)
C130 C132 C127 P3 179.9(3)
O15 C128 C127 C132 162.8(4)
C129 C128 C127 C132 -13.3(6)
O15 C128 C127 P3 -6.9(6)
C129 C128 C127 P3 177.0(3)
O4 P3 C127 C132 94.3(4)
C141 P3 C127 C132 -35.6(4)
C155 P3 C127 C132 -134.8(4)
O4 P3 C127 C128 -95.8(4)
C141 P3 C127 C128 134.3(4)
C155 P3 C127 C128 35.1(4)
C132 C130 C131 C129 -6.8(7)
C133 C130 C131 C129 168.3(5)
C130 C131 C129 C128 3.5(7)
O15 C128 C129 C131 -169.7(4)
C127 C128 C129 C131 6.5(6)
C140 C135 C136 C137 -0.5(10)
C134 C135 C136 C137 178.5(6)
C135 C136 C137 C138 -0.1(13)
C136 C137 C138 C139 1.0(15)
C140 C139 C138 C137 -1.2(15)
C136 C135 C140 C139 0.2(11)
C134 C135 C140 C139 -178.8(7)
C138 C139 C140 C135 0.6(13)
O4 P3 C141 C146 -94.6(4)
C127 P3 C141 C146 36.2(4)
C155 P3 C141 C146 135.5(4)
O4 P3 C141 C142 94.9(4)
C127 P3 C141 C142 -134.3(4)
C155 P3 C141 C142 -35.0(4)
C156 O16 C142 C143 -136.0(4)
C156 O16 C142 C141 40.9(5)
C146 C141 C142 C143 8.3(6)
P3 C141 C142 C143 178.8(3)
C146 C141 C142 O16 -168.6(4)
P3 C141 C142 O16 1.9(6)
O16 C142 C143 C144 177.6(4)
C141 C142 C143 C144 0.7(6)
O16 C142 C143 C147 2.4(6)
C141 C142 C143 C147 -174.5(4)
C145 C144 C143 C142 -7.1(7)
C145 C144 C143 C147 168.2(4)
C143 C144 C145 C146 4.3(7)
C144 C145 C146 C141 5.0(7)
C144 C145 C146 O14 -172.4(4)
C142 C141 C146 C145 -11.2(7)
P3 C141 C146 C145 178.3(3)
C142 C141 C146 O14 166.2(4)
P3 C141 C146 O14 -4.3(6)
C132 O14 C146 C145 139.3(4)
C132 O14 C146 C141 -38.1(6)
C153 C154 C149 C150 0.3(8)
C153 C154 C149 C148 178.8(5)
C151 C150 C149 C154 -0.4(8)
C151 C150 C149 C148 -178.9(5)
C149 C154 C153 C152 0.4(8)
C154 C153 C152 C151 -1.0(9)
C153 C152 C151 C150 1.0(10)
C149 C150 C151 C152 -0.3(9)
C128 O15 C160 C159 -141.1(4)
C128 O15 C160 C155 36.1(6)
O15 C160 C159 C158 174.8(4)
C155 C160 C159 C158 -2.4(6)
O15 C160 C159 C161 0.6(6)
C155 C160 C159 C161 -176.6(4)
O15 C160 C155 C156 -165.8(4)
C159 C160 C155 C156 11.3(6)
O15 C160 C155 P3 2.6(6)
C159 C160 C155 P3 179.7(3)
O4 P3 C155 C156 -93.4(4)
C141 P3 C155 C156 36.0(4)
C127 P3 C155 C156 135.3(4)
O4 P3 C155 C160 98.2(4)
C141 P3 C155 C160 -132.4(4)
C127 P3 C155 C160 -33.1(4)
C160 C155 C156 C157 -12.7(7)
P3 C155 C156 C157 178.8(4)
C160 C155 C156 O16 164.9(4)
P3 C155 C156 O16 -3.6(6)
C142 O16 C156 C155 -40.1(6)
C142 O16 C156 C157 137.6(4)
C160 C159 C158 C157 -5.5(7)
C161 C159 C158 C157 168.8(4)
C159 C158 C157 C156 4.2(7)
C155 C156 C157 C158 5.1(7)
O16 C156 C157 C158 -172.6(4)
C164 C163 C168 C167 -0.4(8)
C162 C163 C168 C167 180.0(5)
C165 C166 C167 C168 -0.1(9)
C163 C168 C167 C166 0.4(9)
C168 C163 C164 C165 0.0(9)
C162 C163 C164 C165 179.7(6)
C167 C166 C165 C164 -0.3(11)
C163 C164 C165 C166 0.3(11)
